data_4105865
loop_
_publ_author_name
'Feng Xu'
'Rachel A. Scullion'
'Jun Yan'
'Haralampos N. Miras'
'Christoph Busche'
'Antonino Scandurra'
'Bruno Pignataro'
'De-Liang Long'
'Leroy Cronin'

_publ_section_title
;
 A Supramolecular Heteropolyoxopalladate {Pd15} Cluster Host Encapsulating
 a {Pd2} Dinuclear Guest: [PdII2@{H7PdII15O10(PO4)10}]9-
;
_journal_name_full 'Journal of the American Chemical Society'
_journal_page_first 4684
_journal_page_last 4686
_journal_paper_doi 10.1021/ja1105514
_journal_volume 133
_journal_year 2011
_chemical_formula_moiety '13(Na +), (H7 O50 P10 Pd15 13-), 40(H2 O)'
_chemical_formula_sum 'H87 Na13 O90 P10 Pd15'
_chemical_formula_weight 3732.27
_chemical_name_systematic
;
 ?
;
_space_group_IT_number 2
_symmetry_cell_setting triclinic
_symmetry_space_group_name_Hall '-P 1'
_symmetry_space_group_name_H-M 'P -1'
_atom_sites_solution_hydrogens none
_atom_sites_solution_primary direct
_atom_sites_solution_secondary difmap
_audit_creation_method SHELXL-97
_cell_angle_alpha 88.083(3)
_cell_angle_beta 81.990(3)
_cell_angle_gamma 72.782(3)
_cell_formula_units_Z 2
_cell_length_a 13.5833(5)
_cell_length_b 15.9930(5)
_cell_length_c 21.7485(8)
_cell_measurement_reflns_used 18564
_cell_measurement_temperature 150(2)
_cell_measurement_theta_max 62.5
_cell_measurement_theta_min 2.89
_cell_volume 4468.7(3)
_computing_cell_refinement
;
CrysAlisPro, Oxford Diffraction Ltd.,
Version 1.171.33.55 (release 05-01-2010 CrysAlis171 .NET)
(compiled Jan  5 2010,16:28:46)
;
_computing_data_collection
;
CrysAlisPro, Oxford Diffraction Ltd.,
Version 1.171.33.55 (release 05-01-2010 CrysAlis171 .NET)
(compiled Jan  5 2010,16:28:46)
;
_computing_data_reduction
;
CrysAlisPro, Oxford Diffraction Ltd.,
Version 1.171.33.55 (release 05-01-2010 CrysAlis171 .NET)
(compiled Jan  5 2010,16:28:46)
;
_computing_structure_refinement 'SHELXL-97 (Sheldrick, 2008)'
_computing_structure_solution 'SHELXS-97 (Sheldrick, 2008)'
_diffrn_ambient_temperature 150(2)
_diffrn_measured_fraction_theta_full 0.981
_diffrn_measured_fraction_theta_max 0.981
_diffrn_measurement_device_type 'Xcalibur, Atlas, Gemini ultra'
_diffrn_measurement_method '\w & \p scans'
_diffrn_radiation_monochromator graphite
_diffrn_radiation_source 'fine-focus sealed tube'
_diffrn_radiation_type CuK\a
_diffrn_radiation_wavelength 1.54184
_diffrn_reflns_av_R_equivalents 0.0692
_diffrn_reflns_av_sigmaI/netI 0.0591
_diffrn_reflns_limit_h_max 15
_diffrn_reflns_limit_h_min -14
_diffrn_reflns_limit_k_max 18
_diffrn_reflns_limit_k_min -18
_diffrn_reflns_limit_l_max 24
_diffrn_reflns_limit_l_min -24
_diffrn_reflns_number 47938
_diffrn_reflns_theta_full 62.60
_diffrn_reflns_theta_max 62.60
_diffrn_reflns_theta_min 2.89
_diffrn_standards_decay_% none
_exptl_absorpt_coefficient_mu 27.258
_exptl_absorpt_correction_T_max 0.525
_exptl_absorpt_correction_T_min 0.151
_exptl_absorpt_correction_type analytical
_exptl_absorpt_process_details
;
CrysAlisPro, Oxford Diffraction Ltd.,
Version 1.171.33.55 (release 05-01-2010 CrysAlis171 .NET)
(compiled Jan  5 2010,16:28:46)
Analytical numeric absorption correction using a multifaceted crystal
            model based on expressions derived by R.C. Clark & J.S. Reid.
(Clark, R. C. & Reid, J. S. (1995). Acta Cryst. A51, 887-897)
;
_exptl_crystal_colour 'dark red'
_exptl_crystal_density_diffrn 2.774
_exptl_crystal_density_meas ?
_exptl_crystal_description block
_exptl_crystal_F_000 3580
_exptl_crystal_size_max 0.10
_exptl_crystal_size_mid 0.09
_exptl_crystal_size_min 0.03
_refine_diff_density_max 1.51
_refine_diff_density_min -1.28
_refine_diff_density_rms 0.22
_refine_ls_extinction_coef none
_refine_ls_extinction_method none
_refine_ls_goodness_of_fit_ref 1.016
_refine_ls_hydrogen_treatment none
_refine_ls_matrix_type full
_refine_ls_number_parameters 1217
_refine_ls_number_reflns 14041
_refine_ls_number_restraints 0
_refine_ls_restrained_S_all 1.016
_refine_ls_R_factor_all 0.0759
_refine_ls_R_factor_gt 0.0502
_refine_ls_shift/su_max 0.002
_refine_ls_shift/su_mean 0.000
_refine_ls_structure_factor_coef Fsqd
_refine_ls_weighting_details 'calc w=1/[\s^2^(Fo^2^)+(0.0759P)^2^+27.4181P] where P=(Fo^2^+2Fc^2^)/3'
_refine_ls_weighting_scheme calc
_refine_ls_wR_factor_gt 0.1246
_refine_ls_wR_factor_ref 0.1389
_reflns_number_gt 10223
_reflns_number_total 14041
_reflns_threshold_expression >2\s(I)
_cod_data_source_file ja1105514_si_002_1.cif
_cod_data_source_block Pd15
_cod_depositor_comments
;
The following automatic conversions were performed:

'_exptl_crystal_density_meas' value 'none' was changed to '?' - the
value is perceived as not measured.

Automatic conversion script
Id: cif_fix_values 3008 2015-01-20 13:52:24Z robertas 
;
_cod_database_code 4105865

loop_
_symmetry_equiv_pos_as_xyz
'x, y, z'
'-x, -y, -z'

loop_
_atom_site_label
_atom_site_type_symbol
_atom_site_fract_x
_atom_site_fract_y
_atom_site_fract_z
_atom_site_U_iso_or_equiv
_atom_site_adp_type
_atom_site_occupancy
_atom_site_symmetry_multiplicity
_atom_site_calc_flag
_atom_site_refinement_flags
Pd1 Pd 0.33147(7) 0.50935(5) 0.37224(4) 0.0264(2) Uani 1 1 d .
Pd2 Pd 0.26302(7) 0.71816(5) 0.43399(4) 0.0241(2) Uani 1 1 d .
Pd3 Pd 0.36620(7) 0.85173(5) 0.32765(4) 0.0269(2) Uani 1 1 d .
Pd4 Pd 0.49339(7) 0.72693(5) 0.19859(4) 0.0261(2) Uani 1 1 d .
Pd5 Pd 0.47056(7) 0.51581(5) 0.22764(4) 0.0259(2) Uani 1 1 d .
Pd6 Pd 0.25783(7) 0.45942(5) 0.24410(4) 0.0266(2) Uani 1 1 d .
Pd7 Pd 0.09206(7) 0.62754(5) 0.40882(4) 0.0253(2) Uani 1 1 d .
Pd8 Pd 0.11737(7) 0.89071(6) 0.37635(4) 0.0288(2) Uani 1 1 d .
Pd9 Pd 0.29904(7) 0.89792(5) 0.19101(4) 0.0267(2) Uani 1 1 d .
Pd10 Pd 0.38026(7) 0.63124(5) 0.11253(4) 0.0268(2) Uani 1 1 d .
Pd11 Pd 0.02252(7) 0.58426(5) 0.28078(4) 0.0250(2) Uani 1 1 d .
Pd12 Pd -0.04893(7) 0.79948(5) 0.34181(4) 0.0250(2) Uani 1 1 d .
Pd13 Pd 0.05360(7) 0.93142(5) 0.23880(4) 0.0244(2) Uani 1 1 d .
Pd14 Pd 0.18095(7) 0.80022(5) 0.10845(4) 0.0268(2) Uani 1 1 d .
Pd15 Pd 0.15770(7) 0.58784(5) 0.13632(4) 0.0258(2) Uani 1 1 d .
P1 P 0.4588(3) 0.34218(19) 0.29450(14) 0.0302(7) Uani 1 1 d .
P2 P 0.2395(2) 0.55698(18) 0.50873(13) 0.0251(6) Uani 1 1 d .
P3 P 0.2764(2) 0.90073(19) 0.46534(14) 0.0268(7) Uani 1 1 d .
P4 P 0.5128(3) 0.9096(2) 0.22420(15) 0.0321(7) Uani 1 1 d .
P5 P 0.6193(2) 0.56360(18) 0.12090(14) 0.0255(6) Uani 1 1 d .
P6 P 0.0735(3) 0.4316(2) 0.18451(15) 0.0313(7) Uani 1 1 d .
P7 P -0.1415(2) 0.65224(18) 0.39627(14) 0.0245(6) Uani 1 1 d .
P8 P -0.1055(2) 0.99972(18) 0.35424(14) 0.0254(6) Uani 1 1 d .
P9 P 0.1265(3) 1.00487(19) 0.11199(14) 0.0308(7) Uani 1 1 d .
P10 P 0.2367(2) 0.65412(18) 0.00873(13) 0.0258(7) Uani 1 1 d .
Na1' Na -0.1700(19) 1.0821(13) 0.1950(11) 0.075(7) Uani 0.32 1 d P
Na1 Na -0.1111(8) 1.1253(6) 0.2022(4) 0.065(3) Uani 0.68 1 d P
Na2 Na 0.0000 0.5000 0.5000 0.060(2) Uani 1 2 d S
Na3 Na 0.3923(6) 0.6993(4) 0.5560(4) 0.078(2) Uani 1 1 d .
Na4' Na 0.537(3) 0.995(3) 0.003(2) 0.055(13) Uiso 0.15 1 d P
Na4 Na 0.5754(19) 0.9991(14) 0.0287(11) 0.078(6) Uani 0.35 1 d P
Na5 Na 0.6012(6) 0.8419(4) 0.5367(3) 0.073(2) Uani 1 1 d .
Na6 Na 0.7427(6) 0.6913(5) 0.2029(3) 0.0719(19) Uani 1 1 d .
Na7 Na -0.025(2) 0.7601(18) 0.6475(13) 0.057(8) Uani 0.30 1 d P
Na7' Na -0.0302(18) 0.7351(14) 0.6211(12) 0.040(6) Uani 0.30 1 d P
Na8 Na 0.6756(9) 0.7648(6) -0.0472(5) 0.047(3) Uani 0.50 1 d P
Na8' Na 0.605(2) 0.6926(15) -0.0185(14) 0.087(8) Uani 0.30 1 d P
Na9 Na 0.2981(11) 0.2423(8) 0.2230(8) 0.083(5) Uani 0.50 1 d P
Na10 Na 0.1826(5) 0.6939(4) 0.7034(3) 0.0616(17) Uani 1 1 d .
Na11 Na 0.0097(9) 1.0352(8) 0.4904(5) 0.061(4) Uani 0.50 1 d P
Na12 Na 0.5000 0.5000 0.0000 0.0341(16) Uani 1 2 d S
Na14 Na 0.8633(4) 0.6860(4) 0.0215(3) 0.0501(14) Uani 1 1 d .
Na16 Na 0.5055(12) 0.9430(13) 0.3981(8) 0.103(6) Uani 0.50 1 d P
Na17 Na 0.2123(17) 0.8823(9) -0.0380(7) 0.094(6) Uani 0.45 1 d P
Na18 Na 0.2280(7) 0.7045(6) 0.2663(4) 0.068(2) Uani 0.75 1 d P
Na19 Na 0.1439(16) 0.7393(17) 0.2411(10) 0.059(7) Uani 0.25 1 d P
Na20 Na 0.3081(19) 0.6665(16) 0.2930(11) 0.058(6) Uiso 0.25 1 d P
O1 O 0.3350(6) 0.5304(5) 0.2803(4) 0.0288(18) Uani 1 1 d .
O2 O 0.2364(6) 0.6303(5) 0.3809(3) 0.0233(17) Uani 1 1 d .
O3 O 0.2541(6) 0.7967(5) 0.3594(4) 0.0259(17) Uani 1 1 d .
O4 O 0.3659(6) 0.8017(5) 0.2461(4) 0.0292(18) Uani 1 1 d .
O5 O 0.4144(6) 0.6382(5) 0.1986(3) 0.0255(17) Uani 1 1 d .
O6 O 0.1563(6) 0.5726(5) 0.2272(4) 0.0276(18) Uani 1 1 d .
O7 O 0.0525(6) 0.6793(5) 0.3269(4) 0.0291(18) Uani 1 1 d .
O8 O 0.0668(6) 0.8449(5) 0.3075(3) 0.0274(18) Uani 1 1 d .
O9 O 0.1810(6) 0.8459(5) 0.1928(3) 0.0257(17) Uani 1 1 d .
O10 O 0.2296(6) 0.6798(5) 0.1435(4) 0.0283(18) Uani 1 1 d .
O11 O 0.4230(7) 0.3841(5) 0.3602(4) 0.037(2) Uani 1 1 d .
O12 O 0.5281(7) 0.3924(5) 0.2565(4) 0.037(2) Uani 1 1 d .
O13 O 0.3643(7) 0.3465(5) 0.2617(4) 0.040(2) Uani 1 1 d .
O14 O 0.5240(7) 0.2476(5) 0.2998(4) 0.037(2) Uani 1 1 d .
O15 O 0.2630(6) 0.6445(5) 0.5112(4) 0.0271(18) Uani 1 1 d .
O16 O 0.3236(7) 0.4932(5) 0.4650(4) 0.038(2) Uani 1 1 d .
O17 O 0.1317(6) 0.5704(5) 0.4902(4) 0.034(2) Uani 1 1 d .
O18 O 0.2425(6) 0.5159(5) 0.5745(3) 0.0278(18) Uani 1 1 d .
O19 O 0.2924(6) 0.8060(5) 0.4882(4) 0.0305(19) Uani 1 1 d .
O20 O 0.3583(7) 0.9078(5) 0.4126(4) 0.035(2) Uani 1 1 d .
O21 O 0.1676(7) 0.9405(6) 0.4477(4) 0.042(2) Uani 1 1 d .
O22 O 0.2893(6) 0.9542(5) 0.5208(3) 0.0250(17) Uani 1 1 d .
O23 O 0.4808(7) 0.9043(6) 0.2942(4) 0.041(2) Uani 1 1 d .
O24 O 0.5696(7) 0.8173(5) 0.1981(4) 0.041(2) Uani 1 1 d .
O25 O 0.4176(7) 0.9500(5) 0.1907(4) 0.040(2) Uani 1 1 d .
O26 O 0.5860(7) 0.9661(5) 0.2132(4) 0.040(2) Uani 1 1 d .
O27 O 0.6257(6) 0.6483(5) 0.1470(4) 0.036(2) Uani 1 1 d .
O28 O 0.6060(6) 0.4974(5) 0.1713(4) 0.0300(18) Uani 1 1 d .
O29 O 0.5343(6) 0.5818(5) 0.0790(4) 0.0309(19) Uani 1 1 d .
O30 O 0.7258(6) 0.5204(5) 0.0812(3) 0.0258(17) Uani 1 1 d .
O31 O 0.0860(7) 0.4944(6) 0.1299(4) 0.035(2) Uani 1 1 d .
O32 O -0.0046(7) 0.4849(5) 0.2382(4) 0.037(2) Uani 1 1 d .
O33 O 0.1794(7) 0.3887(5) 0.2068(4) 0.039(2) Uani 1 1 d .
O34 O 0.0310(8) 0.3616(6) 0.1628(4) 0.050(3) Uani 1 1 d .
O35 O -0.0550(6) 0.6248(5) 0.4392(4) 0.0312(19) Uani 1 1 d .
O36 O -0.1653(6) 0.7500(5) 0.3808(4) 0.032(2) Uani 1 1 d .
O37 O -0.1124(6) 0.5950(5) 0.3367(4) 0.0318(19) Uani 1 1 d .
O38 O -0.2431(6) 0.6385(5) 0.4311(4) 0.0271(18) Uani 1 1 d .
O39 O -0.1498(7) 0.9217(5) 0.3559(4) 0.037(2) Uani 1 1 d .
O40 O -0.0679(6) 1.0206(5) 0.2874(4) 0.035(2) Uani 1 1 d .
O41 O -0.0204(7) 0.9847(6) 0.3950(4) 0.050(3) Uani 1 1 d .
O42 O -0.1971(6) 1.0799(5) 0.3801(4) 0.0265(18) Uani 1 1 d .
O43 O 0.0417(6) 1.0185(5) 0.1685(4) 0.0307(19) Uani 1 1 d .
O44 O 0.1319(8) 0.9227(5) 0.0746(4) 0.044(2) Uani 1 1 d .
O45 O 0.2332(7) 0.9944(5) 0.1331(4) 0.039(2) Uani 1 1 d .
O46 O 0.0987(7) 1.0841(5) 0.0694(4) 0.036(2) Uani 1 1 d .
O47 O 0.1885(7) 0.7524(5) 0.0208(4) 0.036(2) Uani 1 1 d .
O48 O 0.1664(7) 0.6037(5) 0.0430(4) 0.0314(19) Uani 1 1 d .
O49 O 0.3469(7) 0.6207(5) 0.0251(4) 0.036(2) Uani 1 1 d .
O50 O 0.2401(6) 0.6366(5) -0.0615(3) 0.0274(18) Uani 1 1 d .
O51 O 0.7704(8) 0.6029(6) -0.0318(4) 0.050(3) Uani 1 1 d .
O52 O 0.8704(7) 0.6004(6) 0.1176(4) 0.042(2) Uani 1 1 d .
O53 O 0.9583(8) 0.7613(7) 0.0685(5) 0.054(3) Uani 1 1 d .
O54 O 1.0212(8) 0.5796(7) -0.0243(4) 0.055(3) Uani 1 1 d .
O55 O 0.8504(8) 0.7615(6) -0.0739(4) 0.050(3) Uani 1 1 d .
O56 O 0.7004(9) 0.6941(7) 0.5605(5) 0.062(3) Uani 1 1 d .
O57 O 0.4473(8) 0.8183(7) 0.5887(5) 0.062(3) Uani 1 1 d .
O58 O 0.3447(9) 0.6102(7) 0.6418(5) 0.065(3) Uani 1 1 d .
O59 O 0.4310(9) 0.4119(8) 0.0822(5) 0.064(3) Uani 1 1 d .
O60 O -0.0939(9) 0.3481(7) 0.1166(5) 0.064(3) Uani 1 1 d .
O61 O 0.7566(8) 0.8619(6) 0.4860(5) 0.054(3) Uani 1 1 d .
O62 O 0.3864(10) 0.6937(7) -0.1437(5) 0.071(4) Uani 1 1 d .
O63 O 0.2587(8) 0.8063(7) 0.7237(5) 0.053(3) Uani 1 1 d .
O64 O 0.1402(8) 0.7671(6) 0.6049(5) 0.051(3) Uani 1 1 d .
O65 O 0.0785(8) 0.6098(7) 0.6664(5) 0.056(3) Uani 1 1 d .
O66 O 0.5000 1.0000 0.5000 0.070(5) Uani 1 2 d S
O67 O 0.2038(9) 0.5968(7) 0.7902(6) 0.072(3) Uani 1 1 d .
O68 O 0.7449(13) 0.5679(9) 0.2693(6) 0.100(5) Uani 1 1 d .
O69 O 0.8778(11) 0.7609(9) 0.1950(6) 0.086(4) Uani 1 1 d .
O70 O 0.6951(10) 0.7692(9) 0.0620(6) 0.082(4) Uani 1 1 d .
O71 O 0.6352(11) 0.9138(8) 0.6239(6) 0.086(4) Uani 1 1 d .
O72 O 0.5697(16) 0.7970(13) 0.4386(9) 0.079(6) Uiso 0.70 1 d P
O72' O 0.543(4) 0.774(3) 0.458(2) 0.036(11) Uiso 0.20 1 d P
O73 O -0.0892(16) 1.1958(13) 0.1011(9) 0.070(6) Uiso 0.70 1 d P
O73' O -0.117(3) 1.174(2) 0.1070(14) 0.033(8) Uiso 0.30 1 d P
O74 O 0.5148(18) 0.7456(14) 0.0016(9) 0.068(5) Uiso 0.60 1 d P
O74' O 0.444(3) 0.773(3) -0.0065(19) 0.071(11) Uiso 0.30 1 d P
O75' O 0.659(2) 0.770(2) -0.1104(15) 0.042(7) Uiso 0.30 1 d P
O75 O 0.652(2) 0.7506(16) -0.1497(13) 0.052(6) Uiso 0.40 1 d P
O76 O -0.0681(10) 0.9393(9) 0.0479(6) 0.086(4) Uiso 1 1 d .
O77 O 0.4472(11) 0.1278(9) 0.2577(6) 0.089(4) Uiso 1 1 d .
O78' O 0.178(3) 0.271(2) 0.3055(18) 0.057(10) Uiso 0.30 1 d P
O78 O 0.213(3) 0.253(2) 0.3303(16) 0.100(10) Uiso 0.50 1 d P
O79' O 0.112(4) 0.370(4) 0.396(2) 0.052(13) Uiso 0.20 1 d P
O79 O 0.0846(15) 0.4194(13) 0.4051(9) 0.076(5) Uiso 0.70 1 d P
O80 O 0.2482(13) 1.1121(11) 0.2252(8) 0.069(5) Uiso 0.70 1 d P
O81 O 0.5507(12) 0.6133(10) 0.3493(7) 0.061(4) Uiso 0.70 1 d P
O82 O 0.0201(11) 0.7769(9) 0.7633(7) 0.053(4) Uiso 0.70 1 d P
O83 O 0.5193(14) 0.6283(12) 0.4845(8) 0.065(5) Uiso 0.65 1 d P
O83' O 0.5028(18) 0.5798(16) 0.4806(11) 0.031(5) Uiso 0.35 1 d P
O84 O 0.037(2) 1.1796(16) 0.4799(12) 0.054(7) Uiso 0.40 1 d P
O84' O 0.064(3) 1.263(2) 0.4535(17) 0.063(10) Uiso 0.30 1 d P
O85 O 0.520(2) 1.0797(19) 0.1117(14) 0.038(7) Uiso 0.30 1 d P
O85' O 0.476(3) 1.060(2) 0.0958(17) 0.055(9) Uiso 0.30 1 d P
O86 O 0.7782(16) 0.9285(14) 0.2340(10) 0.078(6) Uiso 0.60 1 d P
O87 O 0.6398(17) 0.9865(14) 0.3436(11) 0.077(6) Uiso 0.60 1 d P
O87' O 0.430(3) 0.806(3) -0.108(2) 0.083(12) Uiso 0.30 1 d P
O88 O 0.2139(17) 0.2023(14) 0.4096(10) 0.039(5) Uiso 0.40 1 d P
O89" O -0.172(7) 0.902(5) 0.687(4) 0.07(2) Uiso 0.15 1 d P
O89 O -0.141(2) 0.9002(18) 0.6381(14) 0.059(7) Uiso 0.40 1 d P
O89' O -0.092(3) 0.879(2) 0.6727(16) 0.049(8) Uiso 0.30 1 d P
O90' O 0.706(3) 0.951(3) 0.016(2) 0.080(12) Uiso 0.30 1 d P
O90 O 0.7050(16) 0.9268(13) 0.0953(10) 0.036(5) Uiso 0.40 1 d P
O91' O 0.707(4) 0.786(3) 0.295(2) 0.085(13) Uiso 0.30 1 d P
O91 O 0.6672(17) 0.7516(14) 0.3089(10) 0.054(5) Uiso 0.50 1 d P
O92' O -0.170(3) 1.040(2) 0.1325(19) 0.060(10) Uiso 0.30 1 d P
O92 O -0.194(3) 1.028(3) 0.167(2) 0.071(12) Uiso 0.30 1 d P
O93 O 0.370(3) 1.079(2) 0.0641(17) 0.053(9) Uiso 0.30 1 d P
O93' O 0.343(4) 1.068(3) 0.024(3) 0.098(15) Uiso 0.30 1 d P
O94 O 0.535(3) 1.099(2) -0.0608(15) 0.081(9) Uiso 0.40 1 d P
O94' O 0.646(3) 1.107(2) -0.0135(16) 0.055(9) Uiso 0.30 1 d P
O95' O 0.603(2) 0.9736(16) 0.3780(13) 0.049(6) Uiso 0.40 1 d P
O95 O 0.338(2) 0.865(2) -0.1301(14) 0.074(8) Uiso 0.40 1 d P
O96 O -0.186(4) 1.237(3) 0.190(2) 0.058(14) Uiso 0.20 1 d P

loop_
_atom_site_aniso_label
_atom_site_aniso_U_11
_atom_site_aniso_U_22
_atom_site_aniso_U_33
_atom_site_aniso_U_23
_atom_site_aniso_U_13
_atom_site_aniso_U_12
Pd1 0.0303(5) 0.0213(4) 0.0255(5) 0.0009(3) 0.0008(4) -0.0064(4)
Pd2 0.0289(5) 0.0211(4) 0.0233(4) -0.0016(3) -0.0010(4) -0.0098(3)
Pd3 0.0334(5) 0.0239(4) 0.0243(5) -0.0039(3) 0.0008(4) -0.0115(4)
Pd4 0.0298(5) 0.0228(4) 0.0262(5) -0.0044(3) 0.0015(4) -0.0105(4)
Pd5 0.0304(5) 0.0227(4) 0.0238(5) -0.0010(3) 0.0004(4) -0.0084(4)
Pd6 0.0317(5) 0.0222(4) 0.0270(5) -0.0001(3) -0.0011(4) -0.0111(4)
Pd7 0.0291(5) 0.0217(4) 0.0269(5) 0.0016(3) -0.0037(4) -0.0105(4)
Pd8 0.0296(5) 0.0276(5) 0.0266(5) -0.0043(4) -0.0025(4) -0.0048(4)
Pd9 0.0319(5) 0.0210(4) 0.0262(5) -0.0003(3) 0.0014(4) -0.0085(4)
Pd10 0.0322(5) 0.0225(4) 0.0260(5) -0.0025(3) -0.0021(4) -0.0091(4)
Pd11 0.0303(5) 0.0232(4) 0.0232(4) -0.0003(3) -0.0002(4) -0.0120(4)
Pd12 0.0305(5) 0.0185(4) 0.0245(5) 0.0007(3) 0.0007(4) -0.0068(3)
Pd13 0.0296(5) 0.0187(4) 0.0235(4) 0.0001(3) -0.0005(4) -0.0061(3)
Pd14 0.0353(5) 0.0190(4) 0.0243(5) -0.0015(3) 0.0000(4) -0.0069(4)
Pd15 0.0281(5) 0.0269(4) 0.0225(4) -0.0032(3) -0.0005(4) -0.0095(4)
P1 0.0353(18) 0.0212(15) 0.0299(17) 0.0024(12) 0.0010(14) -0.0045(13)
P2 0.0295(16) 0.0235(15) 0.0220(15) 0.0011(12) -0.0010(12) -0.0086(12)
P3 0.0311(17) 0.0253(15) 0.0237(16) -0.0050(12) -0.0016(13) -0.0083(13)
P4 0.0379(19) 0.0243(16) 0.0348(18) -0.0033(13) 0.0043(14) -0.0141(14)
P5 0.0278(16) 0.0226(15) 0.0262(16) -0.0044(12) 0.0020(13) -0.0094(12)
P6 0.0369(18) 0.0331(17) 0.0303(17) -0.0091(13) 0.0032(14) -0.0225(14)
P7 0.0279(16) 0.0189(14) 0.0262(16) 0.0010(11) -0.0005(12) -0.0075(12)
P8 0.0265(16) 0.0213(15) 0.0249(16) -0.0019(12) 0.0016(12) -0.0035(12)
P9 0.046(2) 0.0185(15) 0.0260(16) 0.0017(12) -0.0025(14) -0.0075(13)
P10 0.0307(17) 0.0227(15) 0.0229(15) -0.0028(12) -0.0020(12) -0.0069(12)
Na1' 0.102(18) 0.056(13) 0.094(17) -0.006(11) -0.020(13) -0.061(13)
Na1 0.066(6) 0.055(6) 0.056(6) 0.002(4) -0.003(5) 0.005(5)
Na2 0.043(5) 0.071(6) 0.079(6) 0.045(5) -0.030(4) -0.034(4)
Na3 0.091(5) 0.062(4) 0.088(5) -0.009(4) -0.036(4) -0.021(4)
Na4 0.085(16) 0.070(14) 0.077(15) -0.016(11) 0.004(13) -0.026(12)
Na5 0.091(5) 0.055(4) 0.072(5) -0.009(3) 0.012(4) -0.028(4)
Na6 0.074(5) 0.081(5) 0.066(4) -0.011(4) -0.014(4) -0.027(4)
Na7 0.050(14) 0.057(16) 0.059(17) -0.020(12) 0.021(12) -0.019(11)
Na7' 0.034(11) 0.025(11) 0.065(17) 0.019(10) -0.019(12) -0.010(9)
Na8 0.055(7) 0.032(6) 0.056(7) 0.003(5) -0.008(5) -0.016(5)
Na8' 0.095(19) 0.055(14) 0.14(2) 0.030(14) -0.049(17) -0.048(14)
Na9 0.070(9) 0.043(7) 0.140(14) -0.007(8) -0.029(9) -0.017(7)
Na10 0.078(5) 0.055(4) 0.050(4) 0.006(3) -0.001(3) -0.023(3)
Na11 0.039(6) 0.095(11) 0.030(7) -0.024(7) -0.008(5) 0.012(8)
Na12 0.030(4) 0.037(4) 0.032(4) -0.014(3) -0.003(3) -0.004(3)
Na14 0.056(4) 0.048(3) 0.050(3) -0.004(3) 0.000(3) -0.023(3)
Na16 0.075(10) 0.161(16) 0.096(12) -0.074(11) 0.019(9) -0.074(11)
Na17 0.186(19) 0.048(8) 0.055(9) 0.015(7) -0.061(11) -0.026(10)
Na18 0.064(6) 0.062(5) 0.077(6) 0.004(4) -0.019(5) -0.014(4)
Na19 0.029(12) 0.079(17) 0.045(13) -0.013(12) 0.001(10) 0.016(11)
O1 0.032(5) 0.023(4) 0.032(5) 0.007(3) -0.007(4) -0.007(3)
O2 0.021(4) 0.019(4) 0.026(4) 0.001(3) 0.004(3) -0.004(3)
O3 0.021(4) 0.027(4) 0.031(4) 0.005(3) -0.007(3) -0.008(3)
O4 0.034(5) 0.020(4) 0.034(5) -0.002(3) -0.003(4) -0.008(3)
O5 0.029(4) 0.023(4) 0.028(4) 0.002(3) -0.004(3) -0.012(3)
O6 0.031(5) 0.029(4) 0.029(4) -0.004(3) -0.004(4) -0.017(4)
O7 0.035(5) 0.023(4) 0.031(5) 0.001(3) -0.004(4) -0.010(4)
O8 0.036(5) 0.020(4) 0.024(4) 0.001(3) -0.003(3) -0.006(3)
O9 0.029(4) 0.019(4) 0.028(4) 0.000(3) 0.000(3) -0.006(3)
O10 0.036(5) 0.023(4) 0.027(4) -0.001(3) -0.004(4) -0.010(4)
O11 0.054(6) 0.023(4) 0.025(5) 0.006(3) 0.006(4) -0.003(4)
O12 0.044(5) 0.028(5) 0.032(5) 0.002(4) 0.010(4) -0.009(4)
O13 0.042(5) 0.023(4) 0.052(6) 0.000(4) -0.010(4) -0.004(4)
O14 0.047(5) 0.019(4) 0.039(5) -0.001(4) -0.006(4) -0.002(4)
O15 0.036(5) 0.022(4) 0.029(4) 0.004(3) -0.004(4) -0.018(4)
O16 0.049(6) 0.028(5) 0.027(5) 0.004(4) 0.000(4) 0.002(4)
O17 0.033(5) 0.035(5) 0.036(5) 0.014(4) -0.005(4) -0.015(4)
O18 0.035(5) 0.025(4) 0.025(4) 0.009(3) -0.008(4) -0.012(4)
O19 0.037(5) 0.029(4) 0.031(5) -0.006(4) 0.000(4) -0.018(4)
O20 0.043(5) 0.036(5) 0.030(5) -0.005(4) 0.003(4) -0.020(4)
O21 0.040(5) 0.040(5) 0.041(5) -0.014(4) -0.008(4) 0.000(4)
O22 0.027(4) 0.021(4) 0.029(4) -0.007(3) 0.000(3) -0.011(3)
O23 0.059(6) 0.047(5) 0.029(5) -0.008(4) -0.003(4) -0.034(5)
O24 0.031(5) 0.027(5) 0.064(6) -0.012(4) 0.006(4) -0.013(4)
O25 0.035(5) 0.036(5) 0.052(6) 0.007(4) 0.000(4) -0.021(4)
O26 0.046(6) 0.035(5) 0.047(6) -0.007(4) 0.004(4) -0.027(4)
O27 0.030(5) 0.034(5) 0.045(5) -0.005(4) 0.007(4) -0.016(4)
O28 0.032(5) 0.025(4) 0.031(5) 0.002(3) 0.000(4) -0.008(4)
O29 0.032(5) 0.031(4) 0.030(5) -0.006(3) -0.004(4) -0.007(4)
O30 0.021(4) 0.030(4) 0.027(4) -0.003(3) 0.005(3) -0.012(3)
O31 0.045(5) 0.043(5) 0.024(4) -0.004(4) 0.001(4) -0.023(4)
O32 0.050(6) 0.030(5) 0.034(5) -0.009(4) 0.016(4) -0.025(4)
O33 0.048(6) 0.030(5) 0.045(5) -0.006(4) -0.007(4) -0.021(4)
O34 0.061(7) 0.049(6) 0.049(6) -0.027(5) 0.018(5) -0.039(5)
O35 0.035(5) 0.033(5) 0.028(4) 0.006(4) -0.005(4) -0.015(4)
O36 0.042(5) 0.023(4) 0.030(5) 0.003(3) 0.002(4) -0.009(4)
O37 0.031(5) 0.034(5) 0.035(5) -0.004(4) -0.003(4) -0.016(4)
O38 0.023(4) 0.026(4) 0.032(5) -0.006(3) 0.003(3) -0.010(3)
O39 0.036(5) 0.020(4) 0.050(6) -0.004(4) 0.013(4) -0.007(4)
O40 0.037(5) 0.022(4) 0.041(5) 0.004(4) 0.006(4) -0.005(4)
O41 0.039(5) 0.058(6) 0.045(6) -0.024(5) -0.017(4) 0.004(5)
O42 0.027(4) 0.015(4) 0.033(5) -0.006(3) 0.005(3) -0.003(3)
O43 0.037(5) 0.023(4) 0.025(4) 0.006(3) -0.002(4) 0.000(4)
O44 0.078(7) 0.023(5) 0.032(5) -0.002(4) -0.017(5) -0.013(4)
O45 0.051(6) 0.024(4) 0.043(5) 0.009(4) -0.005(4) -0.012(4)
O46 0.057(6) 0.015(4) 0.036(5) 0.006(3) -0.010(4) -0.009(4)
O47 0.051(6) 0.024(4) 0.030(5) -0.007(3) -0.003(4) -0.009(4)
O48 0.044(5) 0.031(5) 0.022(4) -0.001(3) 0.002(4) -0.018(4)
O49 0.038(5) 0.039(5) 0.030(5) -0.004(4) -0.009(4) -0.007(4)
O50 0.036(5) 0.027(4) 0.021(4) 0.001(3) -0.002(3) -0.014(4)
O51 0.058(7) 0.041(5) 0.049(6) -0.013(4) 0.017(5) -0.021(5)
O52 0.040(5) 0.042(5) 0.047(6) -0.004(4) -0.004(4) -0.015(4)
O53 0.049(6) 0.060(7) 0.054(6) -0.015(5) -0.001(5) -0.017(5)
O54 0.057(7) 0.057(6) 0.043(6) -0.014(5) -0.008(5) -0.002(5)
O55 0.066(7) 0.044(6) 0.044(6) -0.002(4) -0.002(5) -0.023(5)
O56 0.068(7) 0.053(6) 0.063(7) -0.006(5) 0.001(6) -0.021(6)
O57 0.056(7) 0.064(7) 0.059(7) 0.019(5) -0.013(5) -0.006(5)
O58 0.073(8) 0.073(8) 0.054(7) 0.001(6) -0.018(6) -0.026(6)
O59 0.071(8) 0.077(8) 0.054(7) -0.002(6) -0.016(6) -0.031(6)
O60 0.067(8) 0.055(7) 0.067(7) -0.004(5) -0.011(6) -0.013(6)
O61 0.071(7) 0.043(6) 0.051(6) -0.004(5) 0.008(5) -0.029(5)
O62 0.107(10) 0.050(7) 0.058(7) -0.011(5) 0.024(7) -0.041(7)
O63 0.048(6) 0.056(6) 0.050(6) -0.002(5) 0.005(5) -0.013(5)
O64 0.064(7) 0.043(6) 0.050(6) -0.002(5) -0.001(5) -0.020(5)
O65 0.070(7) 0.054(6) 0.045(6) -0.001(5) 0.002(5) -0.028(6)
O66 0.075(11) 0.062(10) 0.065(11) 0.004(8) -0.016(9) -0.007(9)
O67 0.074(8) 0.061(7) 0.081(9) 0.024(6) -0.017(7) -0.023(6)
O68 0.149(14) 0.076(9) 0.089(10) 0.007(7) -0.070(10) -0.032(9)
O69 0.091(10) 0.094(10) 0.075(9) -0.015(7) -0.013(7) -0.029(8)
O70 0.077(9) 0.094(10) 0.065(8) 0.012(7) 0.007(7) -0.018(7)
O71 0.091(10) 0.074(9) 0.086(10) -0.019(7) -0.009(8) -0.015(7)

loop_
_atom_type_symbol
_atom_type_description
_atom_type_scat_dispersion_real
_atom_type_scat_dispersion_imag
_atom_type_scat_source
Pd Pd 0.1215 3.9337 'International Tables Vol C Tables 4.2.6.8 and 6.1.1.4'
P P 0.2955 0.4335 'International Tables Vol C Tables 4.2.6.8 and 6.1.1.4'
Na Na 0.1353 0.1239 'International Tables Vol C Tables 4.2.6.8 and 6.1.1.4'
O O 0.0492 0.0322 'International Tables Vol C Tables 4.2.6.8 and 6.1.1.4'
H H 0.0000 0.0000 'International Tables Vol C Tables 4.2.6.8 and 6.1.1.4'

loop_
_geom_angle_atom_site_label_1
_geom_angle_atom_site_label_2
_geom_angle_atom_site_label_3
_geom_angle
_geom_angle_site_symmetry_1
_geom_angle_site_symmetry_3
O2 Pd1 O1 85.0(3) . .
O2 Pd1 O16 92.6(3) . .
O1 Pd1 O16 177.6(3) . .
O2 Pd1 O11 176.6(3) . .
O1 Pd1 O11 93.0(3) . .
O16 Pd1 O11 89.3(3) . .
O2 Pd1 Na20 46.9(5) . .
O1 Pd1 Na20 45.6(5) . .
O16 Pd1 Na20 132.3(5) . .
O11 Pd1 Na20 132.6(5) . .
O2 Pd1 Pd7 35.1(2) . .
O1 Pd1 Pd7 95.4(2) . .
O16 Pd1 Pd7 82.5(2) . .
O11 Pd1 Pd7 142.8(3) . .
Na20 Pd1 Pd7 74.8(5) . .
O2 Pd2 O3 87.2(3) . .
O2 Pd2 O15 93.9(3) . .
O3 Pd2 O15 176.3(3) . .
O2 Pd2 O19 179.1(3) . .
O3 Pd2 O19 93.3(3) . .
O15 Pd2 O19 85.6(3) . .
O2 Pd2 Na20 43.2(5) . .
O3 Pd2 Na20 51.2(5) . .
O15 Pd2 Na20 131.3(5) . .
O19 Pd2 Na20 136.8(5) . .
O2 Pd2 Pd7 36.5(2) . .
O3 Pd2 Pd7 97.8(2) . .
O15 Pd2 Pd7 81.1(2) . .
O19 Pd2 Pd7 144.2(2) . .
Na20 Pd2 Pd7 73.3(5) . .
O2 Pd2 Pd8 97.7(2) . .
O3 Pd2 Pd8 36.9(2) . .
O15 Pd2 Pd8 139.4(2) . .
O19 Pd2 Pd8 83.2(2) . .
Na20 Pd2 Pd8 79.5(5) . .
Pd7 Pd2 Pd8 85.53(3) . .
O2 Pd2 Na3 132.7(2) . .
O3 Pd2 Na3 132.5(3) . .
O15 Pd2 Na3 48.3(3) . .
O19 Pd2 Na3 46.5(3) . .
Na20 Pd2 Na3 138.8(5) . .
Pd7 Pd2 Na3 129.34(14) . .
Pd8 Pd2 Na3 129.33(12) . .
O4 Pd3 O3 86.3(3) . .
O4 Pd3 O23 92.5(3) . .
O3 Pd3 O23 178.5(3) . .
O4 Pd3 O20 176.9(3) . .
O3 Pd3 O20 92.2(3) . .
O23 Pd3 O20 89.0(3) . .
O4 Pd3 Pd9 35.8(2) . .
O3 Pd3 Pd9 96.8(2) . .
O23 Pd3 Pd9 82.7(2) . .
O20 Pd3 Pd9 142.0(2) . .
O4 Pd3 Na16 140.2(4) . .
O3 Pd3 Na16 132.3(4) . .
O23 Pd3 Na16 48.7(4) . .
O20 Pd3 Na16 41.9(4) . .
Pd9 Pd3 Na16 126.5(4) . .
O4 Pd3 Na20 50.4(5) . .
O3 Pd3 Na20 44.8(5) . .
O23 Pd3 Na20 133.7(5) . .
O20 Pd3 Na20 129.6(5) . .
Pd9 Pd3 Na20 79.0(4) . .
Na16 Pd3 Na20 148.7(6) . .
O4 Pd4 O24 93.6(3) . .
O4 Pd4 O5 85.6(3) . .
O24 Pd4 O5 178.8(3) . .
O4 Pd4 O27 178.7(3) . .
O24 Pd4 O27 87.0(3) . .
O5 Pd4 O27 93.8(3) . .
O4 Pd4 Pd9 36.2(2) . .
O24 Pd4 Pd9 82.0(2) . .
O5 Pd4 Pd9 96.9(2) . .
O27 Pd4 Pd9 142.9(2) . .
O4 Pd4 Pd10 96.8(2) . .
O24 Pd4 Pd10 143.6(3) . .
O5 Pd4 Pd10 35.9(2) . .
O27 Pd4 Pd10 82.1(2) . .
Pd9 Pd4 Pd10 86.19(3) . .
O4 Pd4 Na6 134.5(3) . .
O24 Pd4 Na6 53.0(3) . .
O5 Pd4 Na6 128.1(2) . .
O27 Pd4 Na6 46.6(3) . .
Pd9 Pd4 Na6 134.95(13) . .
Pd10 Pd4 Na6 128.58(12) . .
O4 Pd4 Na20 51.5(5) . .
O24 Pd4 Na20 137.5(5) . .
O5 Pd4 Na20 42.2(5) . .
O27 Pd4 Na20 128.5(5) . .
Pd9 Pd4 Na20 80.0(4) . .
Pd10 Pd4 Na20 72.7(4) . .
Na6 Pd4 Na20 132.3(4) . .
O1 Pd5 O5 88.1(3) . .
O1 Pd5 O12 92.3(3) . .
O5 Pd5 O12 179.6(3) . .
O1 Pd5 O28 177.2(3) . .
O5 Pd5 O28 92.5(3) . .
O12 Pd5 O28 87.0(3) . .
O1 Pd5 Na20 45.1(5) . .
O5 Pd5 Na20 50.8(5) . .
O12 Pd5 Na20 129.6(5) . .
O28 Pd5 Na20 136.8(5) . .
O1 Pd5 Pd10 96.9(2) . .
O5 Pd5 Pd10 36.4(2) . .
O12 Pd5 Pd10 143.5(2) . .
O28 Pd5 Pd10 82.1(2) . .
Na20 Pd5 Pd10 78.4(5) . .
O1 Pd5 Pd6 35.6(2) . .
O5 Pd5 Pd6 98.9(2) . .
O12 Pd5 Pd6 81.4(3) . .
O28 Pd5 Pd6 141.5(2) . .
Na20 Pd5 Pd6 74.8(5) . .
Pd10 Pd5 Pd6 85.74(3) . .
O6 Pd6 O1 86.4(3) . .
O6 Pd6 O13 178.2(3) . .
O1 Pd6 O13 91.8(3) . .
O6 Pd6 O33 93.1(3) . .
O1 Pd6 O33 179.4(3) . .
O13 Pd6 O33 88.7(4) . .
O6 Pd6 Pd11 35.2(2) . .
O1 Pd6 Pd11 99.4(2) . .
O13 Pd6 Pd11 145.8(3) . .
O33 Pd6 Pd11 80.3(2) . .
O6 Pd6 Pd15 35.3(2) . .
O1 Pd6 Pd15 101.5(2) . .
O13 Pd6 Pd15 145.0(3) . .
O33 Pd6 Pd15 77.9(3) . .
Pd11 Pd6 Pd15 63.79(3) . .
O6 Pd6 Pd5 100.3(2) . .
O1 Pd6 Pd5 35.3(2) . .
O13 Pd6 Pd5 77.9(3) . .
O33 Pd6 Pd5 144.6(3) . .
Pd11 Pd6 Pd5 127.50(3) . .
Pd15 Pd6 Pd5 94.46(3) . .
O6 Pd6 Na9 139.2(3) . .
O1 Pd6 Na9 134.4(3) . .
O13 Pd6 Na9 42.6(3) . .
O33 Pd6 Na9 46.1(3) . .
Pd11 Pd6 Na9 118.9(3) . .
Pd15 Pd6 Na9 116.7(3) . .
Pd5 Pd6 Na9 113.6(2) . .
O2 Pd7 O7 88.9(3) . .
O2 Pd7 O35 178.8(3) . .
O7 Pd7 O35 92.2(3) . .
O2 Pd7 O17 91.8(3) . .
O7 Pd7 O17 177.6(3) . .
O35 Pd7 O17 87.2(3) . .
O2 Pd7 Pd2 36.6(2) . .
O7 Pd7 Pd2 102.3(2) . .
O35 Pd7 Pd2 142.5(2) . .
O17 Pd7 Pd2 79.5(2) . .
O2 Pd7 Na2 132.2(2) . .
O7 Pd7 Na2 130.7(2) . .
O35 Pd7 Na2 47.2(2) . .
O17 Pd7 Na2 47.6(2) . .
Pd2 Pd7 Na2 126.79(3) . .
O2 Pd7 Pd11 101.5(2) . .
O7 Pd7 Pd11 37.0(2) . .
O35 Pd7 Pd11 79.6(2) . .
O17 Pd7 Pd11 140.6(2) . .
Pd2 Pd7 Pd11 130.82(4) . .
Na2 Pd7 Pd11 99.70(3) . .
O2 Pd7 Pd1 35.1(2) . .
O7 Pd7 Pd1 102.9(2) . .
O35 Pd7 Pd1 145.0(2) . .
O17 Pd7 Pd1 76.4(2) . .
Pd2 Pd7 Pd1 64.92(3) . .
Na2 Pd7 Pd1 101.62(3) . .
Pd11 Pd7 Pd1 93.56(3) . .
O8 Pd8 O3 89.8(3) . .
O8 Pd8 O41 90.8(3) . .
O3 Pd8 O41 178.9(4) . .
O8 Pd8 O21 178.9(3) . .
O3 Pd8 O21 91.2(3) . .
O41 Pd8 O21 88.1(3) . .
O8 Pd8 Pd12 35.5(2) . .
O3 Pd8 Pd12 103.9(2) . .
O41 Pd8 Pd12 76.3(3) . .
O21 Pd8 Pd12 144.4(3) . .
O8 Pd8 Pd2 103.7(2) . .
O3 Pd8 Pd2 37.0(2) . .
O41 Pd8 Pd2 142.0(3) . .
O21 Pd8 Pd2 77.3(2) . .
Pd12 Pd8 Pd2 95.49(3) . .
O8 Pd8 Pd13 35.9(2) . .
O3 Pd8 Pd13 101.9(2) . .
O41 Pd8 Pd13 79.1(3) . .
O21 Pd8 Pd13 143.4(3) . .
Pd12 Pd8 Pd13 65.08(3) . .
Pd2 Pd8 Pd13 131.37(3) . .
O8 Pd8 Na11 128.1(3) . 2_576
O3 Pd8 Na11 127.6(3) . 2_576
O41 Pd8 Na11 51.4(3) . 2_576
O21 Pd8 Na11 51.3(3) . 2_576
Pd12 Pd8 Na11 95.3(2) . 2_576
Pd2 Pd8 Na11 93.7(2) . 2_576
Pd13 Pd8 Na11 130.3(2) . 2_576
O8 Pd8 Na11 135.3(3) . .
O3 Pd8 Na11 133.8(3) . .
O41 Pd8 Na11 45.3(3) . .
O21 Pd8 Na11 43.7(3) . .
Pd12 Pd8 Na11 110.1(2) . .
Pd2 Pd8 Na11 108.1(2) . .
Pd13 Pd8 Na11 120.3(2) . .
Na11 Pd8 Na11 22.4(5) 2_576 .
O8 Pd8 Na18 45.4(3) . .
O3 Pd8 Na18 44.5(3) . .
O41 Pd8 Na18 136.2(3) . .
O21 Pd8 Na18 135.7(3) . .
Pd12 Pd8 Na18 65.74(14) . .
Pd2 Pd8 Na18 65.56(14) . .
Pd13 Pd8 Na18 65.82(14) . .
Na11 Pd8 Na18 148.8(3) 2_576 .
Na11 Pd8 Na18 171.2(3) . .
O4 Pd9 O9 88.8(3) . .
O4 Pd9 O25 90.5(3) . .
O9 Pd9 O25 179.1(3) . .
O4 Pd9 O45 178.6(3) . .
O9 Pd9 O45 91.4(3) . .
O25 Pd9 O45 89.3(4) . .
O4 Pd9 Pd4 35.5(2) . .
O9 Pd9 Pd4 101.9(2) . .
O25 Pd9 Pd4 77.9(2) . .
O45 Pd9 Pd4 143.1(3) . .
O4 Pd9 Pd3 35.3(2) . .
O9 Pd9 Pd3 102.0(2) . .
O25 Pd9 Pd3 77.1(3) . .
O45 Pd9 Pd3 145.9(2) . .
Pd4 Pd9 Pd3 64.60(3) . .
O4 Pd9 Pd13 102.5(2) . .
O9 Pd9 Pd13 36.6(2) . .
O25 Pd9 Pd13 143.1(3) . .
O45 Pd9 Pd13 78.4(3) . .
Pd4 Pd9 Pd13 130.60(3) . .
Pd3 Pd9 Pd13 93.81(3) . .
O10 Pd10 O5 90.1(3) . .
O10 Pd10 O49 90.5(3) . .
O5 Pd10 O49 178.5(3) . .
O10 Pd10 O29 178.9(3) . .
O5 Pd10 O29 91.0(3) . .
O49 Pd10 O29 88.4(3) . .
O10 Pd10 Na12 131.5(2) . .
O5 Pd10 Na12 130.5(2) . .
O49 Pd10 Na12 48.3(2) . .
O29 Pd10 Na12 47.7(2) . .
O10 Pd10 Pd14 36.4(2) . .
O5 Pd10 Pd14 102.4(2) . .
O49 Pd10 Pd14 78.9(2) . .
O29 Pd10 Pd14 142.9(2) . .
Na12 Pd10 Pd14 126.89(3) . .
O10 Pd10 Pd5 102.9(2) . .
O5 Pd10 Pd5 36.2(2) . .
O49 Pd10 Pd5 142.3(2) . .
O29 Pd10 Pd5 78.1(2) . .
Na12 Pd10 Pd5 99.95(3) . .
Pd14 Pd10 Pd5 130.95(3) . .
O10 Pd10 Pd4 104.1(2) . .
O5 Pd10 Pd4 36.1(2) . .
O49 Pd10 Pd4 144.9(3) . .
O29 Pd10 Pd4 76.7(2) . .
Na12 Pd10 Pd4 124.27(3) . .
Pd14 Pd10 Pd4 94.09(3) . .
Pd5 Pd10 Pd4 65.62(3) . .
O10 Pd10 Na18 45.4(3) . .
O5 Pd10 Na18 44.6(3) . .
O49 Pd10 Na18 136.0(3) . .
O29 Pd10 Na18 135.7(3) . .
Na12 Pd10 Na18 158.32(14) . .
Pd14 Pd10 Na18 65.54(13) . .
Pd5 Pd10 Na18 65.41(13) . .
Pd4 Pd10 Na18 66.06(14) . .
O6 Pd11 O32 93.4(3) . .
O6 Pd11 O7 87.1(3) . .
O32 Pd11 O7 177.0(3) . .
O6 Pd11 O37 178.9(3) . .
O32 Pd11 O37 86.8(3) . .
O7 Pd11 O37 92.7(3) . .
O6 Pd11 Pd7 97.5(2) . .
O32 Pd11 Pd7 140.1(3) . .
O7 Pd11 Pd7 36.9(2) . .
O37 Pd11 Pd7 81.7(2) . .
O6 Pd11 Pd6 35.3(2) . .
O32 Pd11 Pd6 79.5(3) . .
O7 Pd11 Pd6 99.2(2) . .
O37 Pd11 Pd6 143.8(2) . .
Pd7 Pd11 Pd6 87.56(3) . .
O6 Pd11 Na19 51.2(4) . .
O32 Pd11 Na19 137.0(4) . .
O7 Pd11 Na19 44.9(4) . .
O37 Pd11 Na19 129.1(4) . .
Pd7 Pd11 Na19 76.0(4) . .
Pd6 Pd11 Na19 80.5(3) . .
O8 Pd12 O7 86.5(3) . .
O8 Pd12 O39 92.6(3) . .
O7 Pd12 O39 179.0(3) . .
O8 Pd12 O36 177.3(3) . .
O7 Pd12 O36 92.3(3) . .
O39 Pd12 O36 88.6(3) . .
O8 Pd12 Na19 44.1(6) . .
O7 Pd12 Na19 51.3(5) . .
O39 Pd12 Na19 127.7(5) . .
O36 Pd12 Na19 136.3(6) . .
O8 Pd12 Pd8 35.6(2) . .
O7 Pd12 Pd8 95.8(2) . .
O39 Pd12 Pd8 83.7(3) . .
O36 Pd12 Pd8 142.2(2) . .
Na19 Pd12 Pd8 73.6(5) . .
O8 Pd13 O9 86.6(3) . .
O8 Pd13 O43 179.4(3) . .
O9 Pd13 O43 92.8(3) . .
O8 Pd13 O40 93.3(3) . .
O9 Pd13 O40 176.3(3) . .
O43 Pd13 O40 87.3(3) . .
O8 Pd13 Na19 47.4(5) . .
O9 Pd13 Na19 46.0(5) . .
O43 Pd13 Na19 132.1(5) . .
O40 Pd13 Na19 135.6(5) . .
O8 Pd13 Pd8 35.6(2) . .
O9 Pd13 Pd8 97.1(2) . .
O43 Pd13 Pd8 144.6(2) . .
O40 Pd13 Pd8 80.8(2) . .
Na19 Pd13 Pd8 75.4(4) . .
O8 Pd13 Pd9 98.2(2) . .
O9 Pd13 Pd9 36.3(2) . .
O43 Pd13 Pd9 81.3(2) . .
O40 Pd13 Pd9 140.1(2) . .
Na19 Pd13 Pd9 75.4(5) . .
Pd8 Pd13 Pd9 86.81(3) . .
O8 Pd13 Na1 139.0(3) . .
O9 Pd13 Na1 134.2(3) . .
O43 Pd13 Na1 41.6(3) . .
O40 Pd13 Na1 46.3(3) . .
Na19 Pd13 Na1 157.1(5) . .
Pd8 Pd13 Na1 122.19(16) . .
Pd9 Pd13 Na1 117.18(19) . .
O8 Pd13 Na1' 129.3(4) . .
O9 Pd13 Na1' 134.8(4) . .
O43 Pd13 Na1' 51.2(4) . .
O40 Pd13 Na1' 47.4(5) . .
Na19 Pd13 Na1' 137.5(6) . .
Pd8 Pd13 Na1' 128.1(4) . .
Pd9 Pd13 Na1' 132.3(4) . .
Na1 Pd13 Na1' 20.5(3) . .
O9 Pd14 O10 87.1(3) . .
O9 Pd14 O44 91.9(3) . .
O10 Pd14 O44 179.0(3) . .
O9 Pd14 O47 177.2(3) . .
O10 Pd14 O47 92.5(3) . .
O44 Pd14 O47 88.5(3) . .
O9 Pd14 Na19 44.1(6) . .
O10 Pd14 Na19 50.9(5) . .
O44 Pd14 Na19 128.2(5) . .
O47 Pd14 Na19 136.9(6) . .
O9 Pd14 Pd10 96.2(2) . .
O10 Pd14 Pd10 36.1(2) . .
O44 Pd14 Pd10 144.1(3) . .
O47 Pd14 Pd10 81.9(2) . .
Na19 Pd14 Pd10 78.4(4) . .
O9 Pd14 Na17 133.2(3) . .
O10 Pd14 Na17 132.9(4) . .
O44 Pd14 Na17 48.0(4) . .
O47 Pd14 Na17 45.9(3) . .
Na19 Pd14 Na17 176.2(5) . .
Pd10 Pd14 Na17 105.1(3) . .
O6 Pd15 O10 86.9(3) . .
O6 Pd15 O31 92.5(3) . .
O10 Pd15 O31 179.4(3) . .
O6 Pd15 O48 177.2(3) . .
O10 Pd15 O48 91.0(3) . .
O31 Pd15 O48 89.5(3) . .
O6 Pd15 Pd6 35.3(2) . .
O10 Pd15 Pd6 97.7(2) . .
O31 Pd15 Pd6 81.6(2) . .
O48 Pd15 Pd6 143.5(2) . .
O6 Pd15 Na19 52.7(5) . .
O10 Pd15 Na19 44.4(5) . .
O31 Pd15 Na19 135.3(5) . .
O48 Pd15 Na19 126.5(5) . .
Pd6 Pd15 Na19 81.4(4) . .
O14 P1 O13 110.1(5) . .
O14 P1 O12 108.0(5) . .
O13 P1 O12 110.0(5) . .
O14 P1 O11 109.5(5) . .
O13 P1 O11 110.5(5) . .
O12 P1 O11 108.6(5) . .
O16 P2 O17 111.6(5) . .
O16 P2 O15 110.5(5) . .
O17 P2 O15 110.6(5) . .
O16 P2 O18 106.7(4) . .
O17 P2 O18 108.8(4) . .
O15 P2 O18 108.3(4) . .
O20 P3 O21 110.9(5) . .
O20 P3 O19 112.5(5) . .
O21 P3 O19 111.4(5) . .
O20 P3 O22 106.6(5) . .
O21 P3 O22 108.7(4) . .
O19 P3 O22 106.4(4) . .
O26 P4 O23 108.5(5) . .
O26 P4 O24 109.2(5) . .
O23 P4 O24 109.4(5) . .
O26 P4 O25 109.2(5) . .
O23 P4 O25 111.2(5) . .
O24 P4 O25 109.3(5) . .
O27 P5 O29 110.7(5) . .
O27 P5 O28 112.8(5) . .
O29 P5 O28 111.7(5) . .
O27 P5 O30 106.9(4) . .
O29 P5 O30 108.7(4) . .
O28 P5 O30 105.8(4) . .
O34 P6 O33 109.9(6) . .
O34 P6 O32 109.1(5) . .
O33 P6 O32 110.0(5) . .
O34 P6 O31 109.2(5) . .
O33 P6 O31 109.9(5) . .
O32 P6 O31 108.8(5) . .
O36 P7 O37 111.5(5) . .
O36 P7 O38 107.0(4) . .
O37 P7 O38 107.0(4) . .
O36 P7 O35 110.5(5) . .
O37 P7 O35 111.5(5) . .
O38 P7 O35 109.1(4) . .
O41 P8 O40 111.5(6) . .
O41 P8 O39 111.6(6) . .
O40 P8 O39 110.9(5) . .
O41 P8 O42 108.6(5) . .
O40 P8 O42 107.5(4) . .
O39 P8 O42 106.5(4) . .
O46 P9 O43 108.7(5) . .
O46 P9 O45 110.0(5) . .
O43 P9 O45 110.3(5) . .
O46 P9 O44 107.9(5) . .
O43 P9 O44 110.5(5) . .
O45 P9 O44 109.3(5) . .
O49 P10 O48 111.5(5) . .
O49 P10 O47 112.5(5) . .
O48 P10 O47 110.2(5) . .
O49 P10 O50 108.5(5) . .
O48 P10 O50 105.8(4) . .
O47 P10 O50 108.0(4) . .
O92 Na1' Na1 152(3) . .
O92 Na1' O92' 32(2) . .
Na1 Na1' O92' 123(2) . .
O92 Na1' O96 139(3) . .
Na1 Na1' O96 46.5(15) . .
O92' Na1' O96 115(2) . .
O92 Na1' O63 136(3) . 2_576
Na1 Na1' O63 72.0(11) . 2_576
O92' Na1' O63 149(2) . 2_576
O96 Na1' O63 53.1(14) . 2_576
O92 Na1' O73' 102(3) . .
Na1 Na1' O73' 60.0(13) . .
O92' Na1' O73' 70.5(19) . .
O96 Na1' O73' 49.0(15) . .
O63 Na1' O73' 101.9(10) 2_576 .
O92 Na1' O40 115(2) . .
Na1 Na1' O40 70.1(12) . .
O92' Na1' O40 130.5(19) . .
O96 Na1' O40 106.7(15) . .
O63 Na1' O40 78.5(7) 2_576 .
O73' Na1' O40 126.5(12) . .
O92 Na1' O43 99(2) . .
Na1 Na1' O43 56.9(11) . .
O92' Na1' O43 84.3(18) . .
O96 Na1' O43 98.6(15) . .
O63 Na1' O43 123.3(8) 2_576 .
O73' Na1' O43 74.0(10) . .
O40 Na1' O43 63.1(6) . .
O92 Na1' O95 61(2) . 2_575
Na1 Na1' O95 125.6(16) . 2_575
O92' Na1' O95 58.3(17) . 2_575
O96 Na1' O95 81.6(16) . 2_575
O63 Na1' O95 91.0(10) 2_576 2_575
O73' Na1' O95 74.9(12) . 2_575
O40 Na1' O95 157.6(12) . 2_575
O43 Na1' O95 137.5(11) . 2_575
O92 Na1' O86 48(2) . 1_455
Na1 Na1' O86 142.9(17) . 1_455
O92' Na1' O86 78.3(18) . 1_455
O96 Na1' O86 157.6(17) . 1_455
O63 Na1' O86 106.2(10) 2_576 1_455
O73' Na1' O86 148.7(12) . 1_455
O40 Na1' O86 73.3(7) . 1_455
O43 Na1' O86 101.0(9) . 1_455
O95 Na1' O86 91.1(10) 2_575 1_455
O92 Na1' O73 108(3) . .
Na1 Na1' O73 52.8(11) . .
O92' Na1' O73 76.5(18) . .
O96 Na1' O73 46.0(13) . .
O63 Na1' O73 99.0(8) 2_576 .
O73' Na1' O73 7.3(9) . .
O40 Na1' O73 119.5(9) . .
O43 Na1' O73 69.9(7) . .
O95 Na1' O73 81.4(10) 2_575 .
O86 Na1' O73 153.8(10) 1_455 .
O92 Na1' Pd13 94(2) . .
Na1 Na1' Pd13 74.6(12) . .
O92' Na1' Pd13 98.0(17) . .
O96 Na1' Pd13 121.0(15) . .
O63 Na1' Pd13 112.5(8) 2_576 .
O73' Na1' Pd13 109.1(11) . .
O40 Na1' Pd13 35.0(4) . .
O43 Na1' Pd13 35.2(3) . .
O95 Na1' Pd13 154.0(9) 2_575 .
O86 Na1' Pd13 72.3(7) 1_455 .
O73 Na1' Pd13 104.6(8) . .
Na1' Na1 O96 104(2) . .
Na1' Na1 O73' 91.0(16) . .
O96 Na1 O73' 60.9(19) . .
Na1' Na1 O43 96.5(13) . .
O96 Na1 O43 143.8(18) . .
O73' Na1 O43 89.6(9) . .
Na1' Na1 O92 14.1(16) . .
O96 Na1 O92 109(2) . .
O73' Na1 O92 82.9(15) . .
O43 Na1 O92 85.0(11) . .
Na1' Na1 O63 78.8(12) . 2_576
O96 Na1 O63 60.8(17) . 2_576
O73' Na1 O63 115.7(9) . 2_576
O43 Na1 O63 154.1(5) . 2_576
O92 Na1 O63 92.7(12) . 2_576
Na1' Na1 O92' 32.1(15) . .
O96 Na1 O92' 103.9(19) . .
O73' Na1 O92' 64.7(14) . .
O43 Na1 O92' 78.5(9) . .
O92 Na1 O92' 19.5(11) . .
O63 Na1 O92' 106.7(11) 2_576 .
Na1' Na1 O82 167.6(13) . 2_576
O96 Na1 O82 71.9(18) . 2_576
O73' Na1 O82 96.8(11) . 2_576
O43 Na1 O82 93.2(5) . 2_576
O92 Na1 O82 178.1(12) . 2_576
O63 Na1 O82 89.1(5) 2_576 2_576
O92' Na1 O82 159.5(12) . 2_576
Na1' Na1 O73 103.8(13) . .
O96 Na1 O73 59.2(18) . .
O73' Na1 O73 12.8(10) . .
O43 Na1 O73 87.3(6) . .
O92 Na1 O73 95.2(13) . .
O63 Na1 O73 118.6(6) 2_576 .
O92' Na1 O73 76.6(11) . .
O82 Na1 O73 84.4(7) 2_576 .
Na1' Na1 O40 82.0(12) . .
O96 Na1 O40 140.2(18) . .
O73' Na1 O40 158.8(9) . .
O43 Na1 O40 71.5(4) . .
O92 Na1 O40 85.8(12) . .
O63 Na1 O40 82.6(4) 2_576 .
O92' Na1 O40 101.0(10) . .
O82 Na1 O40 93.9(5) 2_576 .
O73 Na1 O40 158.6(6) . .
Na1' Na1 Pd13 85.0(12) . .
O96 Na1 Pd13 170.4(18) . .
O73' Na1 Pd13 123.4(9) . .
O43 Na1 Pd13 35.6(2) . .
O92 Na1 Pd13 80.0(10) . .
O63 Na1 Pd13 118.6(4) 2_576 .
O92' Na1 Pd13 85.5(9) . .
O82 Na1 Pd13 98.7(4) 2_576 .
O73 Na1 Pd13 122.7(6) . .
O40 Na1 Pd13 36.3(2) . .
Na1' Na1 Na10 123.1(12) . 2_576
O96 Na1 Na10 49.1(17) . 2_576
O73' Na1 Na10 106.2(9) . 2_576
O43 Na1 Na10 136.1(5) . 2_576
O92 Na1 Na10 136.6(11) . 2_576
O63 Na1 Na10 44.6(3) 2_576 2_576
O92' Na1 Na10 145.3(10) . 2_576
O82 Na1 Na10 45.3(4) 2_576 2_576
O73 Na1 Na10 99.4(6) . 2_576
O40 Na1 Na10 94.3(4) . 2_576
Pd13 Na1 Na10 122.9(3) . 2_576
O35 Na2 O35 180.0(3) 2_566 .
O35 Na2 O17 107.1(3) 2_566 .
O35 Na2 O17 72.9(3) . .
O35 Na2 O17 72.9(3) 2_566 2_566
O35 Na2 O17 107.1(3) . 2_566
O17 Na2 O17 180.000(1) . 2_566
O35 Na2 O79 91.8(5) 2_566 .
O35 Na2 O79 88.2(5) . .
O17 Na2 O79 88.7(5) . .
O17 Na2 O79 91.3(5) 2_566 .
O35 Na2 O79 88.2(5) 2_566 2_566
O35 Na2 O79 91.8(5) . 2_566
O17 Na2 O79 91.3(5) . 2_566
O17 Na2 O79 88.7(5) 2_566 2_566
O79 Na2 O79 180.000(3) . 2_566
O35 Na2 Pd7 39.3(2) 2_566 2_566
O35 Na2 Pd7 140.7(2) . 2_566
O17 Na2 Pd7 140.59(19) . 2_566
O17 Na2 Pd7 39.41(19) 2_566 2_566
O79 Na2 Pd7 107.9(5) . 2_566
O79 Na2 Pd7 72.1(5) 2_566 2_566
O35 Na2 Pd7 140.7(2) 2_566 .
O35 Na2 Pd7 39.3(2) . .
O17 Na2 Pd7 39.41(19) . .
O17 Na2 Pd7 140.59(19) 2_566 .
O79 Na2 Pd7 72.1(5) . .
O79 Na2 Pd7 107.9(5) 2_566 .
Pd7 Na2 Pd7 180.00(2) 2_566 .
O83 Na3 O57 105.0(7) . .
O83 Na3 O19 98.1(6) . .
O57 Na3 O19 85.6(4) . .
O83 Na3 O58 115.4(6) . .
O57 Na3 O58 113.4(5) . .
O19 Na3 O58 133.6(5) . .
O83 Na3 O15 91.5(6) . .
O57 Na3 O15 150.4(4) . .
O19 Na3 O15 67.6(3) . .
O58 Na3 O15 79.6(4) . .
O83 Na3 O83' 19.9(6) . .
O57 Na3 O83' 124.3(7) . .
O19 Na3 O83' 102.7(6) . .
O58 Na3 O83' 100.0(7) . .
O15 Na3 O83' 75.8(6) . .
O83 Na3 Pd2 79.7(5) . .
O57 Na3 Pd2 121.3(4) . .
O19 Na3 Pd2 37.1(2) . .
O58 Na3 Pd2 116.5(4) . .
O15 Na3 Pd2 37.1(2) . .
O83' Na3 Pd2 74.5(5) . .
O83 Na3 Na10 149.4(6) . .
O57 Na3 Na10 98.3(4) . .
O19 Na3 Na10 103.4(3) . .
O58 Na3 Na10 35.2(3) . .
O15 Na3 Na10 77.0(3) . .
O83' Na3 Na10 131.2(6) . .
Pd2 Na3 Na10 104.9(2) . .
O83 Na3 Na5 75.0(6) . .
O57 Na3 Na5 30.1(3) . .
O19 Na3 Na5 86.9(3) . .
O58 Na3 Na5 130.8(4) . .
O15 Na3 Na5 149.5(3) . .
O83' Na3 Na5 94.6(6) . .
Pd2 Na3 Na5 112.6(2) . .
Na10 Na3 Na5 127.2(2) . .
Na4 Na4' Na4' 144(9) . 2_675
Na4 Na4' O93' 74(4) . 2_675
Na4' Na4' O93' 139(7) 2_675 2_675
Na4 Na4' Na4 160(5) . 2_675
Na4' Na4' Na4 16(4) 2_675 2_675
O93' Na4' Na4 125(4) 2_675 2_675
Na4 Na4' O93 105(4) . 2_675
Na4' Na4' O93 110(6) 2_675 2_675
O93' Na4' O93 31(2) 2_675 2_675
Na4 Na4' O93 94(3) 2_675 2_675
Na4 Na4' O94 107(5) . .
Na4' Na4' O94 86(6) 2_675 .
O93' Na4' O94 96(3) 2_675 .
Na4 Na4' O94 80(2) 2_675 .
O93 Na4' O94 84(2) 2_675 .
Na4 Na4' O85' 57(4) . .
Na4' Na4' O85' 87(6) 2_675 .
O93' Na4' O85' 130(3) 2_675 .
Na4 Na4' O85' 103(2) 2_675 .
O93 Na4' O85' 161(3) 2_675 .
O94 Na4' O85' 105(2) . .
Na4 Na4' O90' 40(3) . .
Na4' Na4' O90' 171(7) 2_675 .
O93' Na4' O90' 34(2) 2_675 .
Na4 Na4' O90' 159(3) 2_675 .
O93 Na4' O90' 64.9(19) 2_675 .
O94 Na4' O90' 101(2) . .
O85' Na4' O90' 97(2) . .
Na4 Na4' O94 95(5) . 2_675
Na4' Na4' O94 68(5) 2_675 2_675
O93' Na4' O94 103(3) 2_675 2_675
Na4 Na4' O94 74.9(18) 2_675 2_675
O93 Na4' O94 104(2) 2_675 2_675
O94 Na4' O94 154(2) . 2_675
O85' Na4' O94 74(2) . 2_675
O90' Na4' O94 105(2) . 2_675
Na4 Na4' O85' 148(5) . 2_675
Na4' Na4' O85' 68(5) 2_675 2_675
O93' Na4' O85' 74(3) 2_675 2_675
Na4 Na4' O85' 52.1(17) 2_675 2_675
O93 Na4' O85' 42.4(16) 2_675 2_675
O94 Na4' O85' 74.1(19) . 2_675
O85' Na4' O85' 155.2(19) . 2_675
O90' Na4' O85' 107(2) . 2_675
O94 Na4' O85' 95(2) 2_675 2_675
Na4 Na4' O93 97(4) . .
Na4' Na4' O93 48(5) 2_675 .
O93' Na4' O93 169(3) 2_675 .
Na4 Na4' O93 63.5(15) 2_675 .
O93 Na4' O93 158(2) 2_675 .
O94 Na4' O93 93(2) . .
O85' Na4' O93 39.9(15) . .
O90' Na4' O93 137(3) . .
O94 Na4' O93 70.1(17) 2_675 .
O85' Na4' O93 115.5(19) 2_675 .
Na4 Na4' O93' 120(5) . .
Na4' Na4' O93' 26(5) 2_675 .
O93' Na4' O93' 165(3) 2_675 .
Na4 Na4' O93' 40.5(16) 2_675 .
O93 Na4' O93' 135(2) 2_675 .
O94 Na4' O93' 84(2) . .
O85' Na4' O93' 63(2) . .
O90' Na4' O93' 160(3) . .
O94 Na4' O93' 72.3(19) 2_675 .
O85' Na4' O93' 92(2) 2_675 .
O93 Na4' O93' 23.3(13) . .
Na4' Na4 O93' 77(4) . 2_675
Na4' Na4 O90' 121(4) . .
O93' Na4 O90' 44(2) 2_675 .
Na4' Na4 Na4' 20(5) . 2_675
O93' Na4 Na4' 96(3) 2_675 2_675
O90' Na4 Na4' 141(3) . 2_675
Na4' Na4 O85' 102(4) . .
O93' Na4 O85' 170(3) 2_675 .
O90' Na4 O85' 137(2) . .
Na4' Na4 O85' 81.9(19) 2_675 .
Na4' Na4 O85 123(4) . .
O93' Na4 O85 160(3) 2_675 .
O90' Na4 O85 115(2) . .
Na4' Na4 O85 103.9(18) 2_675 .
O85' Na4 O85 23.3(12) . .
Na4' Na4 O93 55(4) . 2_675
O93' Na4 O93 23(2) 2_675 2_675
O90' Na4 O93 66.8(18) . 2_675
Na4' Na4 O93 74(2) 2_675 2_675
O85' Na4 O93 156(2) . 2_675
O85 Na4 O93 176.0(17) . 2_675
Na4' Na4 O94' 102(4) . .
O93' Na4 O94' 87(2) 2_675 .
O90' Na4 O94' 74.7(19) . .
Na4' Na4 O94' 110(2) 2_675 .
O85' Na4 O94' 102.1(16) . .
O85 Na4 O94' 87.4(14) . .
O93 Na4 O94' 90.0(14) 2_675 .
Na4' Na4 O90 149(4) . .
O93' Na4 O90 83(2) 2_675 .
O90' Na4 O90 46.0(17) . .
Na4' Na4 O90 150.0(18) 2_675 .
O85' Na4 O90 94.2(15) . .
O85 Na4 O90 79.0(12) . .
O93 Na4 O90 104.4(13) 2_675 .
O94' Na4 O90 100.0(14) . .
Na4' Na4 O94 55(4) . .
O93' Na4 O94 84(2) 2_675 .
O90' Na4 O94 105.4(19) . .
Na4' Na4 O94 62.5(19) 2_675 .
O85' Na4 O94 102.9(16) . .
O85 Na4 O94 106.4(14) . .
O93 Na4 O94 69.6(13) 2_675 .
O94' Na4 O94 48.2(12) . .
O90 Na4 O94 146.1(14) . .
Na4' Na4 O94 66(4) . 2_675
O93' Na4 O94 96(2) 2_675 2_675
O90' Na4 O94 116(2) . 2_675
Na4' Na4 O94 56.8(17) 2_675 2_675
O85' Na4 O94 75.3(15) . 2_675
O85 Na4 O94 93.8(14) . 2_675
O93 Na4 O94 88.0(13) 2_675 2_675
O94' Na4 O94 166.5(17) . 2_675
O90 Na4 O94 93.4(12) . 2_675
O94 Na4 O94 119.0(13) . 2_675
Na4' Na4 Na4 14(4) . 2_675
O93' Na4 Na4 90(2) 2_675 2_675
O90' Na4 Na4 135(2) . 2_675
Na4' Na4 Na4 6.4(17) 2_675 2_675
O85' Na4 Na4 88.3(17) . 2_675
O85 Na4 Na4 110.0(16) . 2_675
O93 Na4 Na4 67.9(13) 2_675 2_675
O94' Na4 Na4 107.7(17) . 2_675
O90 Na4 Na4 151.0(16) . 2_675
O94 Na4 Na4 59.7(12) . 2_675
O94 Na4 Na4 59.3(12) 2_675 2_675
O61 Na5 O57 178.5(5) . .
O61 Na5 O72' 102.8(13) . .
O57 Na5 O72' 77.2(13) . .
O61 Na5 O72 88.2(6) . .
O57 Na5 O72 92.0(6) . .
O72' Na5 O72 16.6(12) . .
O61 Na5 O71 85.2(5) . .
O57 Na5 O71 94.8(5) . .
O72' Na5 O71 171.8(13) . .
O72 Na5 O71 168.3(7) . .
O61 Na5 O56 87.9(4) . .
O57 Na5 O56 90.6(4) . .
O72' Na5 O56 85.1(11) . .
O72 Na5 O56 92.4(6) . .
O71 Na5 O56 97.1(5) . .
O61 Na5 O66 89.0(3) . .
O57 Na5 O66 92.5(3) . .
O72' Na5 O66 91.5(11) . .
O72 Na5 O66 83.3(5) . .
O71 Na5 O66 86.9(4) . .
O56 Na5 O66 174.8(4) . .
O61 Na5 O88 57.1(6) . 2_666
O57 Na5 O88 121.8(6) . 2_666
O72' Na5 O88 132.8(12) . 2_666
O72 Na5 O88 129.5(7) . 2_666
O71 Na5 O88 53.3(6) . 2_666
O56 Na5 O88 54.9(5) . 2_666
O66 Na5 O88 126.2(5) . 2_666
O61 Na5 Na16 96.8(4) . 2_676
O57 Na5 Na16 84.3(4) . 2_676
O72' Na5 Na16 129.4(11) . 2_676
O72 Na5 Na16 125.0(6) . 2_676
O71 Na5 Na16 46.6(4) . 2_676
O56 Na5 Na16 142.3(5) . 2_676
O66 Na5 Na16 42.4(3) . 2_676
O88 Na5 Na16 96.9(5) 2_666 2_676
O61 Na5 Na16 81.7(4) . .
O57 Na5 Na16 99.4(4) . .
O72' Na5 Na16 53.7(12) . .
O72 Na5 Na16 42.0(6) . .
O71 Na5 Na16 127.1(5) . .
O56 Na5 Na16 133.2(4) . .
O66 Na5 Na16 42.0(3) . .
O88 Na5 Na16 138.8(6) 2_666 .
Na16 Na5 Na16 84.4(4) 2_676 .
O61 Na5 Na3 148.6(3) . .
O57 Na5 Na3 30.7(3) . .
O72' Na5 Na3 50.9(13) . .
O72 Na5 Na3 67.2(5) . .
O71 Na5 Na3 122.1(4) . .
O56 Na5 Na3 74.5(3) . .
O66 Na5 Na3 106.3(2) . .
O88 Na5 Na3 124.6(5) 2_666 .
Na16 Na5 Na3 113.1(3) 2_676 .
Na16 Na5 Na3 91.4(3) . .
O27 Na6 O69 144.9(5) . .
O27 Na6 O68 88.0(4) . .
O69 Na6 O68 121.6(6) . .
O27 Na6 O91' 130.1(12) . .
O69 Na6 O91' 73.3(13) . .
O68 Na6 O91' 89.5(12) . .
O27 Na6 O91 114.9(6) . .
O69 Na6 O91 93.1(7) . .
O68 Na6 O91 73.4(6) . .
O91' Na6 O91 20.8(11) . .
O27 Na6 O52 80.0(3) . .
O69 Na6 O52 79.6(4) . .
O68 Na6 O52 93.8(5) . .
O91' Na6 O52 149.9(12) . .
O91 Na6 O52 159.3(6) . .
O27 Na6 O24 67.9(3) . .
O69 Na6 O24 105.9(5) . .
O68 Na6 O24 120.3(5) . .
O91' Na6 O24 70.8(11) . .
O91 Na6 O24 69.9(5) . .
O52 Na6 O24 130.7(4) . .
O27 Na6 Pd4 38.9(2) . .
O69 Na6 Pd4 143.5(4) . .
O68 Na6 Pd4 90.2(4) . .
O91' Na6 Pd4 91.3(12) . .
O91 Na6 Pd4 78.4(5) . .
O52 Na6 Pd4 118.6(3) . .
O24 Na6 Pd4 37.8(2) . .
O27 Na6 Na14 74.2(3) . .
O69 Na6 Na14 72.7(4) . .
O68 Na6 Na14 127.2(4) . .
O91' Na6 Na14 139.6(13) . .
O91 Na6 Na14 158.9(6) . .
O52 Na6 Na14 35.0(2) . .
O24 Na6 Na14 98.5(3) . .
Pd4 Na6 Na14 103.51(19) . .
Na7' Na7 O89' 131(4) . .
Na7' Na7 O64 93(4) . .
O89' Na7 O64 100.9(16) . .
Na7' Na7 O89 105(4) . .
O89' Na7 O89 26.3(12) . .
O64 Na7 O89 106.7(14) . .
Na7' Na7 O78' 85(4) . 2_566
O89' Na7 O78' 87.4(17) . 2_566
O64 Na7 O78' 170.5(17) . 2_566
O89 Na7 O78' 82.8(15) . 2_566
Na7' Na7 O84' 23(3) . 2_576
O89' Na7 O84' 109.6(19) . 2_576
O64 Na7 O84' 90.4(13) . 2_576
O89 Na7 O84' 83.8(15) . 2_576
O78' Na7 O84' 91.1(17) 2_566 2_576
Na7' Na7 O65 76(3) . .
O89' Na7 O65 152.2(18) . .
O64 Na7 O65 80.0(9) . .
O89 Na7 O65 173.0(15) . .
O78' Na7 O65 90.5(14) 2_566 .
O84' Na7 O65 98.2(12) 2_576 .
Na7' Na7 O78 76(4) . 2_566
O89' Na7 O78 83.6(16) . 2_566
O64 Na7 O78 167.5(15) . 2_566
O89 Na7 O78 72.3(13) . 2_566
O78' Na7 O78 16.9(11) 2_566 2_566
O84' Na7 O78 77.1(15) 2_576 2_566
O65 Na7 O78 101.5(13) . 2_566
Na7' Na7 O89" 121(4) . .
O89' Na7 O89" 20(2) . .
O64 Na7 O89" 120(2) . .
O89 Na7 O89" 24.5(18) . .
O78' Na7 O89" 68(2) 2_566 .
O84' Na7 O89" 103(2) 2_576 .
O65 Na7 O89" 150(2) . .
O78 Na7 O89" 64(2) 2_566 .
Na7' Na7 O82 154(4) . .
O89' Na7 O82 73.1(13) . .
O64 Na7 O82 90.0(10) . .
O89 Na7 O82 98.9(11) . .
O78' Na7 O82 88.0(13) 2_566 .
O84' Na7 O82 177.1(16) 2_576 .
O65 Na7 O82 79.1(10) . .
O78 Na7 O82 102.5(12) 2_566 .
O89" Na7 O82 79(2) . .
Na7' Na7 O88 57(3) . 2_566
O89' Na7 O88 79.0(15) . 2_566
O64 Na7 O88 129.4(13) . 2_566
O89 Na7 O88 55.1(10) . 2_566
O78' Na7 O88 56.4(13) 2_566 2_566
O84' Na7 O88 45.3(11) 2_576 2_566
O65 Na7 O88 122.1(11) . 2_566
O78 Na7 O88 39.6(10) 2_566 2_566
O89" Na7 O88 64(2) . 2_566
O82 Na7 O88 135.5(11) . 2_566
Na7' Na7 O79' 33(3) . 2_566
O89' Na7 O79' 130(2) . 2_566
O64 Na7 O79' 120.9(14) . 2_566
O89 Na7 O79' 109.4(17) . 2_566
O78' Na7 O79' 54.3(15) 2_566 2_566
O84' Na7 O79' 50.2(15) 2_576 2_566
O65 Na7 O79' 67.5(13) . 2_566
O78 Na7 O79' 50.3(14) 2_566 2_566
O89" Na7 O79' 111(2) . 2_566
O82 Na7 O79' 127.3(15) . 2_566
O88 Na7 O79' 54.6(13) 2_566 2_566
Na7 Na7' O84' 147(4) . 2_576
Na7 Na7' O79' 137(4) . 2_566
O84' Na7' O79' 66.8(19) 2_576 2_566
Na7 Na7' O65 87(3) . .
O84' Na7' O65 124.3(17) 2_576 .
O79' Na7' O65 79.1(15) 2_566 .
Na7 Na7' O78' 77(4) . 2_566
O84' Na7' O78' 108.5(19) 2_576 2_566
O79' Na7' O78' 62.3(17) 2_566 2_566
O65 Na7' O78' 91.0(13) . 2_566
Na7 Na7' O89' 36(3) . .
O84' Na7' O89' 113.1(17) 2_576 .
O79' Na7' O89' 133.2(19) 2_566 .
O65 Na7' O89' 122.3(13) . .
O78' Na7' O89' 75.2(14) 2_566 .
Na7 Na7' O64 70(3) . .
O84' Na7' O64 103.7(17) 2_576 .
O79' Na7' O64 143.3(18) 2_566 .
O65 Na7' O64 78.5(7) . .
O78' Na7' O64 146.3(15) 2_566 .
O89' Na7' O64 83.5(11) . .
Na7 Na7' O78 88(4) . 2_566
O84' Na7' O78 92.0(17) 2_576 2_566
O79' Na7' O78 58.0(16) 2_566 2_566
O65 Na7' O78 105.9(12) . 2_566
O78' Na7' O78 17.7(10) 2_566 2_566
O89' Na7' O78 75.5(13) . 2_566
O64 Na7' O78 157.5(14) . 2_566
Na7 Na7' O84 113(4) . 2_576
O84' Na7' O84 36.5(14) 2_576 2_576
O79' Na7' O84 103.1(17) 2_566 2_576
O65 Na7' O84 140.1(13) . 2_576
O78' Na7' O84 125.8(14) 2_566 2_576
O89' Na7' O84 85.6(11) . 2_576
O64 Na7' O84 77.1(9) . 2_576
O78 Na7' O84 108.7(12) 2_566 2_576
Na7 Na7' O88 109(4) . 2_566
O84' Na7' O88 53.9(14) 2_576 2_566
O79' Na7' O88 65.6(15) 2_566 2_566
O65 Na7' O88 142.0(11) . 2_566
O78' Na7' O88 60.9(12) 2_566 2_566
O89' Na7' O88 77.5(11) . 2_566
O64 Na7' O88 139.0(10) . 2_566
O78 Na7' O88 43.4(10) 2_566 2_566
O84 Na7' O88 65.6(9) 2_576 2_566
Na7 Na7' O89 59(3) . .
O84' Na7' O89 90.2(16) 2_576 .
O79' Na7' O89 119.9(17) 2_566 .
O65 Na7' O89 145.4(13) . .
O78' Na7' O89 76.1(13) 2_566 .
O89' Na7' O89 23.6(9) . .
O64 Na7' O89 94.5(10) . .
O78 Na7' O89 69.1(11) 2_566 .
O84 Na7' O89 67.8(10) 2_576 .
O88 Na7' O89 56.7(9) 2_566 .
Na7 Na7' O79 140(4) . 2_566
O84' Na7' O79 68.6(15) 2_576 2_566
O79' Na7' O79 12.6(14) 2_566 2_566
O65 Na7' O79 69.5(7) . 2_566
O78' Na7' O79 71.7(11) 2_566 2_566
O89' Na7' O79 145.1(14) . 2_566
O64 Na7' O79 131.0(11) . 2_566
O78 Na7' O79 69.6(10) 2_566 2_566
O84 Na7' O79 104.9(11) 2_576 2_566
O88 Na7' O79 77.0(8) 2_566 2_566
O89 Na7' O79 132.3(11) . 2_566
O75' Na8 Na8' 100.8(17) . .
O75' Na8 O75 8.7(14) . .
Na8' Na8 O75 94.3(12) . .
O75' Na8 O55 92.0(14) . .
Na8' Na8 O55 137.9(11) . .
O75 Na8 O55 93.2(8) . .
O75' Na8 O74 100.5(15) . .
Na8' Na8 O74 32.0(10) . .
O75 Na8 O74 98.0(9) . .
O55 Na8 O74 165.3(8) . .
O75' Na8 O93 78.6(16) . 2_675
Na8' Na8 O93 134.4(14) . 2_675
O75 Na8 O93 87.2(11) . 2_675
O55 Na8 O93 87.3(9) . 2_675
O74 Na8 O93 102.6(10) . 2_675
O75' Na8 O70 175.0(14) . .
Na8' Na8 O70 81.1(11) . .
O75 Na8 O70 175.3(9) . .
O55 Na8 O70 89.5(5) . .
O74 Na8 O70 78.7(7) . .
O93 Na8 O70 96.8(10) 2_675 .
O75' Na8 O51 104.3(13) . .
Na8' Na8 O51 59.7(10) . .
O75 Na8 O51 96.1(7) . .
O55 Na8 O51 78.4(5) . .
O74 Na8 O51 91.1(7) . .
O93 Na8 O51 165.4(10) 2_675 .
O70 Na8 O51 80.6(5) . .
O75' Na8 O93' 100.3(18) . 2_675
Na8' Na8 O93' 134.1(16) . 2_675
O75 Na8 O93' 109.0(14) . 2_675
O55 Na8 O93' 81.1(12) . 2_675
O74 Na8 O93' 103.9(13) . 2_675
O93 Na8 O93' 22.4(12) 2_675 2_675
O70 Na8 O93' 75.2(13) . 2_675
O51 Na8 O93' 148.2(13) . 2_675
O75' Na8 Na14 134.8(14) . .
Na8' Na8 Na14 96.6(9) . .
O75 Na8 Na14 131.2(8) . .
O55 Na8 Na14 49.8(3) . .
O74 Na8 Na14 115.5(7) . .
O93 Na8 Na14 116.2(9) 2_675 .
O70 Na8 Na14 48.9(4) . .
O51 Na8 Na14 51.7(3) . .
O93' Na8 Na14 96.6(12) 2_675 .
O75' Na8 Na4' 99.9(15) . .
Na8' Na8 Na4' 112.1(13) . .
O75 Na8 Na4' 107.8(10) . .
O55 Na8 Na4' 104.7(8) . .
O74 Na8 Na4' 80.8(9) . .
O93 Na8 Na4' 28.1(11) 2_675 .
O70 Na8 Na4' 75.2(8) . .
O51 Na8 Na4' 155.5(9) . .
O93' Na8 Na4' 23.7(13) 2_675 .
Na14 Na8 Na4' 111.5(7) . .
O75' Na8 Na9 13.8(13) . 2_665
Na8' Na8 Na9 107.5(11) . 2_665
O75 Na8 Na9 14.8(7) . 2_665
O55 Na8 Na9 79.0(4) . 2_665
O74 Na8 Na9 112.7(6) . 2_665
O93 Na8 Na9 82.6(9) 2_675 2_665
O70 Na8 Na9 168.5(6) . 2_665
O51 Na8 Na9 97.0(4) . 2_665
O93' Na8 Na9 102.5(12) 2_675 2_665
Na14 Na8 Na9 121.2(4) . 2_665
Na4' Na8 Na9 107.4(8) . 2_665
O74 Na8' Na8 102.3(17) . .
O74 Na8' O74' 14.1(15) . .
Na8 Na8' O74' 104.3(16) . .
O74 Na8' O51 167(2) . .
Na8 Na8' O51 78.3(11) . .
O74' Na8' O51 177.1(16) . .
O74 Na8' O59 104.5(16) . 2_665
Na8 Na8' O59 123.7(16) . 2_665
O74' Na8' O59 92.2(14) . 2_665
O51 Na8' O59 85.2(10) . 2_665
O74 Na8' O75' 101.5(17) . .
Na8 Na8' O75' 34.7(10) . .
O74' Na8' O75' 95.2(15) . .
O51 Na8' O75' 86.2(12) . .
O59 Na8' O75' 91.4(13) 2_665 .
O74 Na8' O70 89.9(17) . .
Na8 Na8' O70 60.2(8) . .
O74' Na8' O70 103.1(16) . .
O51 Na8' O70 79.3(8) . .
O59 Na8' O70 162.8(12) 2_665 .
O75' Na8' O70 94.7(11) . .
O74 Na8' O29 80.6(16) . .
Na8 Na8' O29 153.4(14) . .
O74' Na8' O29 84.9(14) . .
O51 Na8' O29 93.3(8) . .
O59 Na8' O29 80.0(7) 2_665 .
O75' Na8' O29 171.4(13) . .
O70 Na8' O29 93.6(9) . .
O74 Na8' O75 104.2(17) . .
Na8 Na8' O75 50.3(10) . .
O74' Na8' O75 94.6(14) . .
O51 Na8' O75 86.0(11) . .
O59 Na8' O75 75.4(10) 2_665 .
O75' Na8' O75 16.1(8) . .
O70 Na8' O75 110.5(9) . .
O29 Na8' O75 155.3(11) . .
O74 Na8' Na14 129.0(17) . .
Na8 Na8' Na14 55.3(8) . .
O74' Na8' Na14 141.5(15) . .
O51 Na8' Na14 41.2(5) . .
O59 Na8' Na14 126.3(11) 2_665 .
O75' Na8' Na14 83.1(10) . .
O70 Na8' Na14 39.3(4) . .
O29 Na8' Na14 102.2(7) . .
O75 Na8' Na14 93.6(9) . .
O74 Na8' Na12 91.2(14) . .
Na8 Na8' Na12 162.7(15) . .
O74' Na8' Na12 86.2(13) . .
O51 Na8' Na12 91.0(7) . .
O59 Na8' Na12 40.9(4) 2_665 .
O75' Na8' Na12 132.2(12) . .
O70 Na8' Na12 131.5(9) . .
O29 Na8' Na12 39.2(3) . .
O75 Na8' Na12 116.1(9) . .
Na14 Na8' Na12 123.1(7) . .
O75 Na9 O78' 156.5(16) 2_665 .
O75 Na9 O13 95.7(11) 2_665 .
O78' Na9 O13 86.9(11) . .
O75 Na9 O80 103.9(12) 2_665 1_545
O78' Na9 O80 80.8(12) . 1_545
O13 Na9 O80 155.6(9) . 1_545
O75 Na9 O75' 15.2(12) 2_665 2_665
O78' Na9 O75' 148.8(15) . 2_665
O13 Na9 O75' 110.6(10) . 2_665
O80 Na9 O75' 90.2(10) 1_545 2_665
O75 Na9 O78 172.3(14) 2_665 .
O78' Na9 O78 18.0(11) . .
O13 Na9 O78 80.2(9) . .
O80 Na9 O78 81.7(10) 1_545 .
O75' Na9 O78 165.7(13) 2_665 .
O75 Na9 O33 85.1(11) 2_665 .
O78' Na9 O33 73.6(11) . .
O13 Na9 O33 71.9(4) . .
O80 Na9 O33 123.5(7) 1_545 .
O75' Na9 O33 87.2(9) 2_665 .
O78 Na9 O33 87.5(9) . .
O75 Na9 O77 98.7(11) 2_665 .
O78' Na9 O77 104.7(13) . .
O13 Na9 O77 87.6(6) . .
O80 Na9 O77 75.4(6) 1_545 .
O75' Na9 O77 101.7(9) 2_665 .
O78 Na9 O77 87.7(10) . .
O33 Na9 O77 159.4(7) . .
O75 Na9 Pd6 90.5(10) 2_665 .
O78' Na9 Pd6 78.1(10) . .
O13 Na9 Pd6 35.6(3) . .
O80 Na9 Pd6 154.9(7) 1_545 .
O75' Na9 Pd6 100.9(9) 2_665 .
O78 Na9 Pd6 82.4(8) . .
O33 Na9 Pd6 36.2(3) . .
O77 Na9 Pd6 123.2(6) . .
O75 Na9 Na8 21.0(10) 2_665 2_665
O78' Na9 Na8 140.9(12) . 2_665
O13 Na9 Na8 113.9(6) . 2_665
O80 Na9 Na8 88.4(6) 1_545 2_665
O75' Na9 Na8 8.0(7) 2_665 2_665
O78 Na9 Na8 158.1(10) . 2_665
O33 Na9 Na8 81.7(5) . 2_665
O77 Na9 Na8 108.8(6) . 2_665
Pd6 Na9 Na8 99.4(4) . 2_665
O67 Na10 O63 106.2(5) . .
O67 Na10 O82 86.3(5) . .
O63 Na10 O82 89.4(5) . .
O67 Na10 O65 87.5(4) . .
O63 Na10 O65 164.9(5) . .
O82 Na10 O65 85.1(5) . .
O67 Na10 O58 94.2(5) . .
O63 Na10 O58 91.2(4) . .
O82 Na10 O58 179.1(5) . .
O65 Na10 O58 94.2(4) . .
O67 Na10 O64 165.3(5) . .
O63 Na10 O64 88.5(4) . .
O82 Na10 O64 94.3(5) . .
O65 Na10 O64 77.9(4) . .
O58 Na10 O64 85.0(4) . .
O67 Na10 O96 63.5(12) . 2_576
O63 Na10 O96 51.4(12) . 2_576
O82 Na10 O96 60.6(12) . 2_576
O65 Na10 O96 134.9(12) . 2_576
O58 Na10 O96 120.3(12) . 2_576
O64 Na10 O96 129.1(12) . 2_576
O67 Na10 Na7 122.6(7) . .
O63 Na10 Na7 114.8(6) . .
O82 Na10 Na7 57.1(6) . .
O65 Na10 Na7 50.7(6) . .
O58 Na10 Na7 122.0(6) . .
O64 Na10 Na7 48.0(6) . .
O96 Na10 Na7 116.1(13) 2_576 .
O67 Na10 Na1 92.1(4) . 2_576
O63 Na10 Na1 44.4(3) . 2_576
O82 Na10 Na1 45.8(4) . 2_576
O65 Na10 Na1 130.7(4) . 2_576
O58 Na10 Na1 134.9(4) . 2_576
O64 Na10 Na1 98.8(3) . 2_576
O96 Na10 Na1 31.4(12) 2_576 2_576
Na7 Na10 Na1 90.5(5) . 2_576
O67 Na10 Na7' 122.8(5) . .
O63 Na10 Na7' 122.1(5) . .
O82 Na10 Na7' 66.9(6) . .
O65 Na10 Na7' 42.9(4) . .
O58 Na10 Na7' 112.2(5) . .
O64 Na10 Na7' 45.4(5) . .
O96 Na10 Na7' 126.7(13) 2_576 .
Na7 Na10 Na7' 10.8(5) . .
Na1 Na10 Na7' 101.3(5) 2_576 .
O67 Na10 Na3 127.8(4) . .
O63 Na10 Na3 73.4(3) . .
O82 Na10 Na3 144.6(4) . .
O65 Na10 Na3 103.5(3) . .
O58 Na10 Na3 35.1(3) . .
O64 Na10 Na3 55.5(3) . .
O96 Na10 Na3 121.6(12) 2_576 .
Na7 Na10 Na3 101.9(5) . .
Na1 Na10 Na3 114.8(3) 2_576 .
Na7' Na10 Na3 95.9(5) . .
O67 Na10 Na1' 95.2(5) . 2_576
O63 Na10 Na1' 30.5(4) . 2_576
O82 Na10 Na1' 59.9(5) . 2_576
O65 Na10 Na1' 144.5(5) . 2_576
O58 Na10 Na1' 120.8(5) . 2_576
O64 Na10 Na1' 97.8(4) . 2_576
O96 Na10 Na1' 31.6(12) 2_576 2_576
Na7 Na10 Na1' 100.4(6) . 2_576
Na1 Na10 Na1' 14.1(4) 2_576 2_576
Na7' Na10 Na1' 110.7(5) . 2_576
Na3 Na10 Na1' 102.6(4) . 2_576
Na11 Na11 O21 83.6(11) 2_576 .
Na11 Na11 O41 81.1(11) 2_576 .
O21 Na11 O41 74.1(4) . .
Na11 Na11 O84 166.3(14) 2_576 .
O21 Na11 O84 103.9(8) . .
O41 Na11 O84 111.8(8) . .
Na11 Na11 O21 66.1(10) 2_576 2_576
O21 Na11 O21 149.8(6) . 2_576
O41 Na11 O21 100.0(5) . 2_576
O84 Na11 O21 105.7(8) . 2_576
Na11 Na11 O41 68.9(10) 2_576 2_576
O21 Na11 O41 101.6(5) . 2_576
O41 Na11 O41 150.0(6) . 2_576
O84 Na11 O41 98.1(8) . 2_576
O21 Na11 O41 68.4(4) 2_576 2_576
Na11 Na11 Pd8 82.8(10) 2_576 2_576
O21 Na11 Pd8 140.4(5) . 2_576
O41 Na11 Pd8 139.3(5) . 2_576
O84 Na11 Pd8 84.2(7) . 2_576
O21 Na11 Pd8 39.4(3) 2_576 2_576
O41 Na11 Pd8 38.8(3) 2_576 2_576
Na11 Na11 Pd8 74.8(10) 2_576 .
O21 Na11 Pd8 37.7(3) . .
O41 Na11 Pd8 37.2(3) . .
O84 Na11 Pd8 118.2(7) . .
O21 Na11 Pd8 126.5(5) 2_576 .
O41 Na11 Pd8 128.3(5) 2_576 .
Pd8 Na11 Pd8 157.6(5) 2_576 .
O29 Na12 O29 180.0(4) . 2_665
O29 Na12 O49 106.7(3) . 2_665
O29 Na12 O49 73.3(3) 2_665 2_665
O29 Na12 O49 73.3(3) . .
O29 Na12 O49 106.7(3) 2_665 .
O49 Na12 O49 180.000(1) 2_665 .
O29 Na12 O59 91.2(3) . 2_665
O29 Na12 O59 88.8(3) 2_665 2_665
O49 Na12 O59 89.6(3) 2_665 2_665
O49 Na12 O59 90.4(3) . 2_665
O29 Na12 O59 88.8(3) . .
O29 Na12 O59 91.2(3) 2_665 .
O49 Na12 O59 90.4(3) 2_665 .
O49 Na12 O59 89.6(3) . .
O59 Na12 O59 180.0(6) 2_665 .
O29 Na12 Pd10 39.54(19) . .
O29 Na12 Pd10 140.46(19) 2_665 .
O49 Na12 Pd10 140.51(19) 2_665 .
O49 Na12 Pd10 39.49(19) . .
O59 Na12 Pd10 106.9(3) 2_665 .
O59 Na12 Pd10 73.1(3) . .
O29 Na12 Pd10 140.46(19) . 2_665
O29 Na12 Pd10 39.54(19) 2_665 2_665
O49 Na12 Pd10 39.49(19) 2_665 2_665
O49 Na12 Pd10 140.51(19) . 2_665
O59 Na12 Pd10 73.1(3) 2_665 2_665
O59 Na12 Pd10 106.9(3) . 2_665
Pd10 Na12 Pd10 180.00(2) . 2_665
O29 Na12 Na8' 52.1(5) . .
O29 Na12 Na8' 127.9(5) 2_665 .
O49 Na12 Na8' 102.4(5) 2_665 .
O49 Na12 Na8' 77.6(5) . .
O59 Na12 Na8' 39.2(5) 2_665 .
O59 Na12 Na8' 140.8(5) . .
Pd10 Na12 Na8' 73.8(5) . .
Pd10 Na12 Na8' 106.2(5) 2_665 .
O29 Na12 Na8' 127.9(5) . 2_665
O29 Na12 Na8' 52.1(5) 2_665 2_665
O49 Na12 Na8' 77.6(5) 2_665 2_665
O49 Na12 Na8' 102.4(5) . 2_665
O59 Na12 Na8' 140.8(5) 2_665 2_665
O59 Na12 Na8' 39.2(5) . 2_665
Pd10 Na12 Na8' 106.2(5) . 2_665
Pd10 Na12 Na8' 73.8(5) 2_665 2_665
Na8' Na12 Na8' 180.000(1) . 2_665
O70 Na14 O53 98.8(5) . .
O70 Na14 O55 91.3(4) . .
O53 Na14 O55 99.6(4) . .
O70 Na14 O54 169.1(5) . .
O53 Na14 O54 91.6(4) . .
O55 Na14 O54 90.3(4) . .
O70 Na14 O52 88.4(4) . .
O53 Na14 O52 84.5(4) . .
O55 Na14 O52 175.8(4) . .
O54 Na14 O52 89.3(4) . .
O70 Na14 O51 83.9(4) . .
O53 Na14 O51 177.2(4) . .
O55 Na14 O51 79.5(4) . .
O54 Na14 O51 85.8(4) . .
O52 Na14 O51 96.3(4) . .
O70 Na14 Na8 51.5(4) . .
O53 Na14 Na8 127.5(4) . .
O55 Na14 Na8 49.3(3) . .
O54 Na14 Na8 123.6(4) . .
O52 Na14 Na8 128.0(4) . .
O51 Na14 Na8 53.8(3) . .
O70 Na14 Na8' 48.5(6) . .
O53 Na14 Na8' 145.7(5) . .
O55 Na14 Na8' 74.9(5) . .
O54 Na14 Na8' 121.9(5) . .
O52 Na14 Na8' 101.8(5) . .
O51 Na14 Na8' 36.7(5) . .
Na8 Na14 Na8' 28.1(4) . .
O70 Na14 Na6 55.7(3) . .
O53 Na14 Na6 77.2(3) . .
O55 Na14 Na6 145.1(3) . .
O54 Na14 Na6 124.4(3) . .
O52 Na14 Na6 36.1(2) . .
O51 Na14 Na6 105.0(3) . .
Na8 Na14 Na6 104.9(3) . .
Na8' Na14 Na6 88.2(5) . .
O95' Na16 O20 170.7(16) . .
O95' Na16 O87 14.4(11) . .
O20 Na16 O87 156.8(11) . .
O95' Na16 O66 87.6(11) . .
O20 Na16 O66 99.2(6) . .
O87 Na16 O66 101.1(7) . .
O95' Na16 O72 105.6(14) . .
O20 Na16 O72 81.0(8) . .
O87 Na16 O72 110.6(10) . .
O66 Na16 O72 88.5(8) . .
O95' Na16 O23 97.1(12) . .
O20 Na16 O23 75.3(5) . .
O87 Na16 O23 83.0(8) . .
O66 Na16 O23 169.8(9) . .
O72 Na16 O23 98.9(8) . .
O95' Na16 O71 98.4(14) . 2_676
O20 Na16 O71 75.6(6) . 2_676
O87 Na16 O71 93.7(10) . 2_676
O66 Na16 O71 88.4(6) . 2_676
O72 Na16 O71 155.6(9) . 2_676
O23 Na16 O71 82.0(7) . 2_676
O95' Na16 O72' 115.5(17) . .
O20 Na16 O72' 71.6(11) . .
O87 Na16 O72' 121.2(13) . .
O66 Na16 O72' 85.2(11) . .
O72 Na16 O72' 10.6(11) . .
O23 Na16 O72' 100.8(11) . .
O71 Na16 O72' 145.1(12) 2_676 .
O95' Na16 Pd3 134.9(12) . .
O20 Na16 Pd3 38.4(3) . .
O87 Na16 Pd3 121.0(8) . .
O66 Na16 Pd3 137.4(6) . .
O72 Na16 Pd3 82.7(6) . .
O23 Na16 Pd3 38.2(3) . .
O71 Na16 Pd3 83.3(5) 2_676 .
O72' Na16 Pd3 78.6(10) . .
O95' Na16 Na5 83.7(11) . 2_676
O20 Na16 Na5 96.1(6) . 2_676
O87 Na16 Na5 89.2(7) . 2_676
O66 Na16 Na5 48.0(3) . 2_676
O72 Na16 Na5 135.6(8) . 2_676
O23 Na16 Na5 123.4(8) . 2_676
O71 Na16 Na5 42.6(4) 2_676 2_676
O72' Na16 Na5 129.9(10) . 2_676
Pd3 Na16 Na5 121.3(5) . 2_676
O95' Na16 Na5 93.0(12) . .
O20 Na16 Na5 96.2(7) . .
O87 Na16 Na5 105.7(8) . .
O66 Na16 Na5 47.6(4) . .
O72 Na16 Na5 41.8(6) . .
O23 Na16 Na5 140.6(8) . .
O71 Na16 Na5 134.0(6) 2_676 .
O72' Na16 Na5 41.5(9) . .
Pd3 Na16 Na5 118.0(6) . .
Na5 Na16 Na5 95.6(4) 2_676 .
O94' Na17 O95 83.5(13) 2_675 .
O94' Na17 O92' 122.5(15) 2_675 2_575
O95 Na17 O92' 58.2(12) . 2_575
O94' Na17 O73' 159.3(14) 2_675 2_575
O95 Na17 O73' 82.8(12) . 2_575
O92' Na17 O73' 61.3(12) 2_575 2_575
O94' Na17 O47 94.9(10) 2_675 .
O95 Na17 O47 120.7(10) . .
O92' Na17 O47 140.3(12) 2_575 .
O73' Na17 O47 79.0(10) 2_575 .
O94' Na17 O44 75.1(9) 2_675 .
O95 Na17 O44 157.5(11) . .
O92' Na17 O44 129.5(12) 2_575 .
O73' Na17 O44 119.7(12) 2_575 .
O47 Na17 O44 68.7(5) . .
O94' Na17 O73 158.9(11) 2_675 2_575
O95 Na17 O73 90.4(9) . 2_575
O92' Na17 O73 69.5(11) 2_575 2_575
O73' Na17 O73 9.0(9) 2_575 2_575
O47 Na17 O73 70.9(6) . 2_575
O44 Na17 O73 112.0(9) . 2_575
O94' Na17 O76 108.5(10) 2_675 2_575
O95 Na17 O76 104.4(9) . 2_575
O92' Na17 O76 53.1(10) 2_575 2_575
O73' Na17 O76 89.9(9) 2_575 2_575
O47 Na17 O76 131.1(9) . 2_575
O44 Na17 O76 76.6(6) . 2_575
O73 Na17 O76 92.6(7) 2_575 2_575
O94' Na17 Pd14 72.2(9) 2_675 .
O95 Na17 Pd14 141.3(10) . .
O92' Na17 Pd14 160.0(13) 2_575 .
O73' Na17 Pd14 110.4(10) 2_575 .
O47 Na17 Pd14 36.5(3) . .
O44 Na17 Pd14 36.0(3) . .
O73 Na17 Pd14 101.4(7) 2_575 .
O76 Na17 Pd14 111.6(6) 2_575 .
O94' Na17 Na1' 130.6(12) 2_675 2_575
O95 Na17 Na1' 51.1(9) . 2_575
O92' Na17 Na1' 20.8(10) 2_575 2_575
O73' Na17 Na1' 45.7(9) 2_575 2_575
O47 Na17 Na1' 122.8(6) . 2_575
O44 Na17 Na1' 144.4(8) . 2_575
O73 Na17 Na1' 54.6(6) 2_575 2_575
O76 Na17 Na1' 71.8(5) 2_575 2_575
Pd14 Na17 Na1' 156.0(7) . 2_575
O94' Na17 Na4 33.3(9) 2_675 2_675
O95 Na17 Na4 65.8(9) . 2_675
O92' Na17 Na4 89.6(11) 2_575 2_675
O73' Na17 Na4 145.8(11) 2_575 2_675
O47 Na17 Na4 128.0(7) . 2_675
O44 Na17 Na4 92.1(6) . 2_675
O73 Na17 Na4 154.7(8) 2_575 2_675
O76 Na17 Na4 85.4(6) 2_575 2_675
Pd14 Na17 Na4 102.7(5) . 2_675
Na1' Na17 Na4 101.2(7) 2_575 2_675
O94' Na17 Na1 145.8(11) 2_675 2_575
O95 Na17 Na1 62.8(8) . 2_575
O92' Na17 Na1 34.3(9) 2_575 2_575
O73' Na17 Na1 28.4(8) 2_575 2_575
O47 Na17 Na1 106.6(6) . 2_575
O44 Na17 Na1 137.3(8) . 2_575
O73 Na17 Na1 37.3(5) 2_575 2_575
O76 Na17 Na1 76.9(4) 2_575 2_575
Pd14 Na17 Na1 138.7(6) . 2_575
Na1' Na17 Na1 17.3(3) 2_575 2_575
Na4 Na17 Na1 118.4(6) 2_675 2_575
Na20 Na18 Na19 176.0(19) . .
Na20 Na18 O3 65.9(12) . .
Na19 Na18 O3 115.1(12) . .
Na20 Na18 O5 59.7(12) . .
Na19 Na18 O5 122.4(11) . .
O3 Na18 O5 107.6(4) . .
Na20 Na18 O7 112.2(13) . .
Na19 Na18 O7 64.1(12) . .
O3 Na18 O7 93.4(4) . .
O5 Na18 O7 148.9(4) . .
Na20 Na18 O9 133.3(13) . .
Na19 Na18 O9 50.6(13) . .
O3 Na18 O9 92.9(4) . .
O5 Na18 O9 92.0(4) . .
O7 Na18 O9 110.0(4) . .
Na20 Na18 O8 127.7(12) . .
Na19 Na18 O8 52.5(10) . .
O3 Na18 O8 63.2(3) . .
O5 Na18 O8 149.6(4) . .
O7 Na18 O8 60.7(3) . .
O9 Na18 O8 61.3(3) . .
Na20 Na18 O10 120.7(12) . .
Na19 Na18 O10 60.5(10) . .
O3 Na18 O10 150.7(4) . .
O5 Na18 O10 63.2(3) . .
O7 Na18 O10 107.7(4) . .
O9 Na18 O10 61.3(3) . .
O8 Na18 O10 109.5(4) . .
Na20 Na18 O2 51.0(12) . .
Na19 Na18 O2 125.7(12) . .
O3 Na18 O2 61.6(3) . .
O5 Na18 O2 107.7(4) . .
O7 Na18 O2 62.2(3) . .
O9 Na18 O2 151.2(4) . .
O8 Na18 O2 93.3(4) . .
O10 Na18 O2 146.6(4) . .
Na20 Na18 O4 71.5(12) . .
Na19 Na18 O4 112.4(14) . .
O3 Na18 O4 60.3(3) . .
O5 Na18 O4 59.7(3) . .
O7 Na18 O4 150.3(4) . .
O9 Na18 O4 62.0(3) . .
O8 Na18 O4 93.0(4) . .
O10 Na18 O4 93.4(4) . .
O2 Na18 O4 109.8(4) . .
Na20 Na18 O1 47.5(12) . .
Na19 Na18 O1 129.7(13) . .
O3 Na18 O1 108.9(4) . .
O5 Na18 O1 61.1(3) . .
O7 Na18 O1 90.8(4) . .
O9 Na18 O1 149.1(4) . .
O8 Na18 O1 148.4(5) . .
O10 Na18 O1 91.3(4) . .
O2 Na18 O1 58.9(3) . .
O4 Na18 O1 109.8(4) . .
Na20 Na18 O6 106.3(12) . .
Na19 Na18 O6 70.7(13) . .
O3 Na18 O6 148.8(5) . .
O5 Na18 O6 91.7(3) . .
O7 Na18 O6 60.4(3) . .
O9 Na18 O6 111.2(4) . .
O8 Na18 O6 110.6(4) . .
O10 Na18 O6 60.1(3) . .
O2 Na18 O6 89.6(4) . .
O4 Na18 O6 148.8(4) . .
O1 Na18 O6 59.0(3) . .
Na18 Na19 O9 101.1(16) . .
Na18 Na19 O8 99.1(14) . .
O9 Na19 O8 79.6(9) . .
Na18 Na19 O10 90.8(11) . .
O9 Na19 O10 75.7(8) . .
O8 Na19 O10 154.7(14) . .
Na18 Na19 O7 87.0(13) . .
O9 Na19 O7 151.9(11) . .
O8 Na19 O7 72.5(7) . .
O10 Na19 O7 131.6(12) . .
Na18 Na19 Na20 2.0(10) . .
O9 Na19 Na20 103.0(11) . .
O8 Na19 Na20 99.3(10) . .
O10 Na19 Na20 91.4(9) . .
O7 Na19 Na20 85.2(9) . .
Na18 Na19 O6 81.6(12) . .
O9 Na19 O6 142.0(10) . .
O8 Na19 O6 138.0(12) . .
O10 Na19 O6 66.3(6) . .
O7 Na19 O6 65.5(7) . .
Na20 Na19 O6 80.2(9) . .
Na18 Na19 Pd13 120.3(16) . .
O9 Na19 Pd13 43.1(5) . .
O8 Na19 Pd13 42.4(5) . .
O10 Na19 Pd13 112.8(10) . .
O7 Na19 Pd13 109.7(7) . .
Na20 Na19 Pd13 121.7(11) . .
O6 Na19 Pd13 157.8(9) . .
Na18 Na19 Pd14 114.6(13) . .
O9 Na19 Pd14 40.9(5) . .
O8 Na19 Pd14 114.1(10) . .
O10 Na19 Pd14 41.2(4) . .
O7 Na19 Pd14 154.7(10) . .
Na20 Na19 Pd14 116.2(10) . .
O6 Na19 Pd14 103.2(7) . .
Pd13 Na19 Pd14 71.7(6) . .
Na18 Na19 Pd12 111.0(13) . .
O9 Na19 Pd12 112.6(9) . .
O8 Na19 Pd12 39.0(4) . .
O10 Na19 Pd12 153.6(10) . .
O7 Na19 Pd12 40.4(4) . .
Na20 Na19 Pd12 109.9(9) . .
O6 Na19 Pd12 101.2(9) . .
Pd13 Na19 Pd12 69.6(4) . .
Pd14 Na19 Pd12 130.5(7) . .
Na18 Na19 Pd15 101.8(12) . .
O9 Na19 Pd15 107.6(8) . .
O8 Na19 Pd15 156.0(10) . .
O10 Na19 Pd15 36.7(4) . .
O7 Na19 Pd15 96.8(9) . .
Na20 Na19 Pd15 101.2(8) . .
O6 Na19 Pd15 36.5(3) . .
Pd13 Na19 Pd15 130.2(8) . .
Pd14 Na19 Pd15 67.1(4) . .
Pd12 Na19 Pd15 120.5(8) . .
Na18 Na19 Pd11 98.5(14) . .
O9 Na19 Pd11 159.2(10) . .
O8 Na19 Pd11 104.2(9) . .
O10 Na19 Pd11 97.2(9) . .
O7 Na19 Pd11 36.0(4) . .
Na20 Na19 Pd11 96.6(9) . .
O6 Na19 Pd11 35.7(4) . .
Pd13 Na19 Pd11 128.9(7) . .
Pd14 Na19 Pd11 122.9(8) . .
Pd12 Na19 Pd11 65.9(5) . .
Pd15 Na19 Pd11 61.2(5) . .
Na18 Na20 O1 105.9(15) . .
Na18 Na20 O2 101.5(15) . .
O1 Na20 O2 78.2(9) . .
Na18 Na20 O5 91.7(14) . .
O1 Na20 O5 77.1(8) . .
O2 Na20 O5 154.4(12) . .
Na18 Na20 O3 85.4(13) . .
O1 Na20 O3 151.0(13) . .
O2 Na20 O3 73.4(8) . .
O5 Na20 O3 130.1(11) . .
Na18 Na20 Na19 2.0(10) . .
O1 Na20 Na19 104.5(12) . .
O2 Na20 Na19 99.9(11) . .
O5 Na20 Na19 92.8(10) . .
O3 Na20 Na19 85.9(9) . .
Na18 Na20 O4 81.0(13) . .
O1 Na20 O4 142.5(12) . .
O2 Na20 O4 137.7(11) . .
O5 Na20 O4 65.7(7) . .
O3 Na20 O4 64.6(6) . .
Na19 Na20 O4 83.0(10) . .
Na18 Na20 Pd1 125.6(15) . .
O1 Na20 Pd1 42.8(5) . .
O2 Na20 Pd1 42.0(5) . .
O5 Na20 Pd1 112.8(9) . .
O3 Na20 Pd1 109.0(9) . .
Na19 Na20 Pd1 123.6(11) . .
O4 Na20 Pd1 153.0(10) . .
Na18 Na20 Pd5 118.2(14) . .
O1 Na20 Pd5 41.6(5) . .
O2 Na20 Pd5 112.8(10) . .
O5 Na20 Pd5 41.9(4) . .
O3 Na20 Pd5 152.0(11) . .
Na19 Na20 Pd5 118.2(10) . .
O4 Na20 Pd5 102.2(8) . .
Pd1 Na20 Pd5 70.9(5) . .
Na18 Na20 Pd2 109.7(14) . .
O1 Na20 Pd2 111.6(10) . .
O2 Na20 Pd2 39.1(5) . .
O5 Na20 Pd2 152.5(11) . .
O3 Na20 Pd2 40.0(4) . .
Na19 Na20 Pd2 109.2(9) . .
O4 Na20 Pd2 99.8(8) . .
Pd1 Na20 Pd2 69.0(5) . .
Pd5 Na20 Pd2 129.5(8) . .
Na18 Na20 Pd4 100.2(14) . .
O1 Na20 Pd4 107.9(9) . .
O2 Na20 Pd4 154.8(11) . .
O5 Na20 Pd4 35.8(4) . .
O3 Na20 Pd4 95.8(8) . .
Na19 Na20 Pd4 102.0(10) . .
O4 Na20 Pd4 35.6(4) . .
Pd1 Na20 Pd4 128.4(8) . .
Pd5 Na20 Pd4 66.7(5) . .
Pd2 Na20 Pd4 120.2(8) . .
Na18 Na20 Pd3 96.8(13) . .
O1 Na20 Pd3 156.4(11) . .
O2 Na20 Pd3 103.7(9) . .
O5 Na20 Pd3 96.3(8) . .
O3 Na20 Pd3 35.4(4) . .
Na19 Na20 Pd3 98.4(9) . .
O4 Na20 Pd3 35.1(4) . .
Pd1 Na20 Pd3 125.5(8) . .
Pd5 Na20 Pd3 120.8(8) . .
Pd2 Na20 Pd3 64.9(5) . .
Pd4 Na20 Pd3 60.9(4) . .
Pd5 O1 Pd6 109.0(4) . .
Pd5 O1 Pd1 119.4(4) . .
Pd6 O1 Pd1 110.0(4) . .
Pd5 O1 Na20 93.3(8) . .
Pd6 O1 Na20 133.7(8) . .
Pd1 O1 Na20 91.6(7) . .
Pd5 O1 Na18 103.8(4) . .
Pd6 O1 Na18 107.2(4) . .
Pd1 O1 Na18 106.6(4) . .
Na20 O1 Na18 26.6(7) . .
Pd1 O2 Pd7 109.9(3) . .
Pd1 O2 Pd2 120.9(4) . .
Pd7 O2 Pd2 106.9(3) . .
Pd1 O2 Na20 91.2(7) . .
Pd7 O2 Na20 131.2(8) . .
Pd2 O2 Na20 97.8(7) . .
Pd1 O2 Na18 108.9(3) . .
Pd7 O2 Na18 104.3(3) . .
Pd2 O2 Na18 104.8(3) . .
Na20 O2 Na18 27.5(7) . .
Pd3 O3 Pd8 109.3(3) . .
Pd3 O3 Pd2 122.4(4) . .
Pd8 O3 Pd2 106.1(3) . .
Pd3 O3 Na20 99.8(7) . .
Pd8 O3 Na20 131.3(7) . .
Pd2 O3 Na20 88.8(6) . .
Pd3 O3 Na18 107.5(4) . .
Pd8 O3 Na18 103.7(3) . .
Pd2 O3 Na18 106.3(4) . .
Na20 O3 Na18 28.7(6) . .
Pd4 O4 Pd3 121.9(4) . .
Pd4 O4 Pd9 108.3(4) . .
Pd3 O4 Pd9 108.9(3) . .
Pd4 O4 Na20 93.0(6) . .
Pd3 O4 Na20 94.5(6) . .
Pd9 O4 Na20 131.2(7) . .
Pd4 O4 Na18 106.8(3) . .
Pd3 O4 Na18 105.6(4) . .
Pd9 O4 Na18 103.8(4) . .
Na20 O4 Na18 27.5(6) . .
Pd5 O5 Pd10 107.3(3) . .
Pd5 O5 Pd4 122.1(4) . .
Pd10 O5 Pd4 108.1(3) . .
Pd5 O5 Na20 87.3(7) . .
Pd10 O5 Na20 130.8(7) . .
Pd4 O5 Na20 102.0(7) . .
Pd5 O5 Na18 106.4(4) . .
Pd10 O5 Na18 103.6(4) . .
Pd4 O5 Na18 107.8(4) . .
Na20 O5 Na18 28.6(6) . .
Pd11 O6 Pd15 119.3(4) . .
Pd11 O6 Pd6 109.4(4) . .
Pd15 O6 Pd6 109.4(4) . .
Pd11 O6 Na19 93.1(6) . .
Pd15 O6 Na19 90.8(6) . .
Pd6 O6 Na19 134.9(6) . .
Pd11 O6 Na18 105.2(3) . .
Pd15 O6 Na18 105.4(4) . .
Pd6 O6 Na18 107.3(3) . .
Na19 O6 Na18 27.7(5) . .
Pd12 O7 Pd7 109.1(4) . .
Pd12 O7 Pd11 122.9(4) . .
Pd7 O7 Pd11 106.1(3) . .
Pd12 O7 Na19 88.3(6) . .
Pd7 O7 Na19 132.9(6) . .
Pd11 O7 Na19 99.1(7) . .
Pd12 O7 Na18 105.7(4) . .
Pd7 O7 Na18 104.6(4) . .
Pd11 O7 Na18 107.0(4) . .
Na19 O7 Na18 28.9(5) . .
Pd12 O8 Pd8 108.9(4) . .
Pd12 O8 Pd13 121.8(4) . .
Pd8 O8 Pd13 108.6(4) . .
Pd12 O8 Na19 96.9(8) . .
Pd8 O8 Na19 131.3(7) . .
Pd13 O8 Na19 90.2(7) . .
Pd12 O8 Na18 106.6(4) . .
Pd8 O8 Na18 103.3(4) . .
Pd13 O8 Na18 106.2(4) . .
Na19 O8 Na18 28.4(6) . .
Pd14 O9 Pd9 109.6(4) . .
Pd14 O9 Pd13 121.8(4) . .
Pd9 O9 Pd13 107.1(3) . .
Pd14 O9 Na19 95.0(7) . .
Pd9 O9 Na19 133.5(7) . .
Pd13 O9 Na19 90.9(6) . .
Pd14 O9 Na18 106.0(3) . .
Pd9 O9 Na18 105.4(4) . .
Pd13 O9 Na18 105.8(4) . .
Na19 O9 Na18 28.3(6) . .
Pd10 O10 Pd14 107.5(4) . .
Pd10 O10 Pd15 109.4(3) . .
Pd14 O10 Pd15 123.0(4) . .
Pd10 O10 Na19 130.9(7) . .
Pd14 O10 Na19 87.9(7) . .
Pd15 O10 Na19 98.9(8) . .
Pd10 O10 Na18 103.1(4) . .
Pd14 O10 Na18 105.3(3) . .
Pd15 O10 Na18 106.8(4) . .
Na19 O10 Na18 28.7(5) . .
P1 O11 Pd1 121.1(5) . .
P1 O12 Pd5 122.4(5) . .
P1 O13 Pd6 123.5(5) . .
P1 O13 Na9 134.7(6) . .
Pd6 O13 Na9 101.8(5) . .
P2 O15 Pd2 119.5(4) . .
P2 O15 Na3 136.1(5) . .
Pd2 O15 Na3 94.7(3) . .
P2 O16 Pd1 120.4(5) . .
P2 O17 Pd7 121.8(5) . .
P2 O17 Na2 139.5(5) . .
Pd7 O17 Na2 93.0(3) . .
P3 O19 Pd2 119.1(5) . .
P3 O19 Na3 141.3(5) . .
Pd2 O19 Na3 96.4(3) . .
P3 O20 Pd3 120.4(5) . .
P3 O20 Na16 138.7(6) . .
Pd3 O20 Na16 99.7(5) . .
P3 O21 Pd8 121.9(5) . .
P3 O21 Na11 138.2(6) . .
Pd8 O21 Na11 98.6(5) . .
P3 O21 Na11 131.4(6) . 2_576
Pd8 O21 Na11 89.2(4) . 2_576
Na11 O21 Na11 30.2(6) . 2_576
P4 O23 Pd3 120.8(5) . .
P4 O23 Na16 146.0(6) . .
Pd3 O23 Na16 93.1(5) . .
P4 O24 Pd4 120.3(5) . .
P4 O24 Na6 140.6(5) . .
Pd4 O24 Na6 89.2(3) . .
P4 O25 Pd9 124.0(5) . .
P5 O27 Pd4 117.5(5) . .
P5 O27 Na6 136.3(5) . .
Pd4 O27 Na6 94.5(4) . .
P5 O28 Pd5 121.0(5) . .
P5 O29 Pd10 122.3(5) . .
P5 O29 Na12 133.5(4) . .
Pd10 O29 Na12 92.8(3) . .
P5 O29 Na8' 102.2(6) . .
Pd10 O29 Na8' 112.7(6) . .
Na12 O29 Na8' 88.7(6) . .
P6 O31 Pd15 121.7(5) . .
P6 O32 Pd11 121.9(5) . .
P6 O33 Pd6 122.0(5) . .
P6 O33 Na9 140.1(6) . .
Pd6 O33 Na9 97.6(5) . .
P7 O35 Pd7 121.1(5) . .
P7 O35 Na2 131.7(5) . .
Pd7 O35 Na2 93.5(3) . .
P7 O36 Pd12 120.2(5) . .
P7 O37 Pd11 120.5(5) . .
P8 O39 Pd12 118.5(5) . .
P8 O40 Pd13 118.9(5) . .
P8 O40 Na1 143.3(5) . .
Pd13 O40 Na1 97.4(4) . .
P8 O40 Na1' 131.1(7) . .
Pd13 O40 Na1' 97.6(6) . .
Na1 O40 Na1' 27.9(5) . .
P8 O41 Pd8 122.4(5) . .
P8 O41 Na11 140.0(6) . .
Pd8 O41 Na11 97.5(4) . .
P8 O41 Na11 135.6(7) . 2_576
Pd8 O41 Na11 89.8(4) . 2_576
Na11 O41 Na11 30.0(6) . 2_576
P9 O43 Pd13 121.2(4) . .
P9 O43 Na1 135.9(5) . .
Pd13 O43 Na1 102.8(4) . .
P9 O43 Na1' 139.0(7) . .
Pd13 O43 Na1' 93.6(6) . .
Na1 O43 Na1' 26.5(4) . .
P9 O44 Pd14 122.4(5) . .
P9 O44 Na17 128.4(6) . .
Pd14 O44 Na17 96.0(4) . .
P9 O45 Pd9 123.0(5) . .
P10 O47 Pd14 118.5(5) . .
P10 O47 Na17 132.1(7) . .
Pd14 O47 Na17 97.6(4) . .
P10 O48 Pd15 120.8(5) . .
P10 O49 Pd10 122.3(5) . .
P10 O49 Na12 138.8(5) . .
Pd10 O49 Na12 92.2(3) . .
Na8' O51 Na14 102.0(7) . .
Na8' O51 Na8 42.0(6) . .
Na14 O51 Na8 74.5(4) . .
Na14 O52 Na6 108.9(4) . .
Na8 O55 Na14 80.8(4) . .
Na5 O57 Na3 119.2(5) . .
Na3 O58 Na10 109.7(5) . .
Na8' O59 Na12 99.9(7) 2_665 .
Na1 O63 Na10 90.9(5) 2_576 .
Na1 O63 Na1' 29.2(5) 2_576 2_576
Na10 O63 Na1' 119.9(6) . 2_576
Na7 O64 Na10 80.6(8) . .
Na7 O64 Na7' 17.0(6) . .
Na10 O64 Na7' 89.8(6) . .
Na7' O65 Na10 92.8(7) . .
Na7' O65 Na7 17.3(6) . .
Na10 O65 Na7 78.9(7) . .
Na16 O66 Na16 180.000(2) 2_676 .
Na16 O66 Na5 89.6(5) 2_676 .
Na16 O66 Na5 90.4(5) . .
Na16 O66 Na5 90.4(5) 2_676 2_676
Na16 O66 Na5 89.6(5) . 2_676
Na5 O66 Na5 180.0(3) . 2_676
Na14 O70 Na8 79.7(5) . .
Na14 O70 Na8' 92.2(8) . .
Na8 O70 Na8' 38.7(6) . .
Na5 O71 Na16 90.9(6) . 2_676
O72' O72 Na5 80(5) . .
O72' O72 Na16 129(5) . .
Na5 O72 Na16 96.2(8) . .
O72 O72' Na5 83(5) . .
O72 O72' Na16 40(4) . .
Na5 O72' Na16 84.8(15) . .
O73' O73 Na1 57(4) . .
O73' O73 Na17 41(4) . 2_575
Na1 O73 Na17 97.6(8) . 2_575
O73' O73 Na1' 33(4) . .
Na1 O73 Na1' 23.5(5) . .
Na17 O73 Na1' 74.2(7) 2_575 .
O73 O73' Na1 110(5) . .
O73 O73' Na17 129(5) . 2_575
Na1 O73' Na17 119.3(16) . 2_575
O73 O73' Na1' 139(5) . .
Na1 O73' Na1' 29.1(7) . .
Na17 O73' Na1' 90.3(13) 2_575 .
O74' O74 Na8' 147(4) . .
O74' O74 Na8 131(3) . .
Na8' O74 Na8 45.7(12) . .
O74 O74' Na8' 19(2) . .
O75 O75' Na8 158(4) . .
O75 O75' Na9 27(2) . 2_665
Na8 O75' Na9 158(2) . 2_665
O75 O75' Na8' 118(3) . .
Na8 O75' Na8' 44.5(12) . .
Na9 O75' Na8' 142.6(16) 2_665 .
O75' O75 Na9 138(3) . 2_665
O75' O75 Na8 13(2) . .
Na9 O75 Na8 144.2(16) 2_665 .
O75' O75 Na8' 46(2) . .
Na9 O75 Na8' 165.1(15) 2_665 .
Na8 O75 Na8' 35.4(6) . .
O78 O78' Na9 98(5) . .
O78 O78' Na7 99(5) . 2_566
Na9 O78' Na7 143(2) . 2_566
O78 O78' Na7' 89(5) . 2_566
Na9 O78' Na7' 160(2) . 2_566
Na7 O78' Na7' 17.6(6) 2_566 2_566
O78' O78 Na9 64(4) . .
O78' O78 Na7' 73(4) . 2_566
Na9 O78 Na7' 133.4(16) . 2_566
O78' O78 Na7 64(4) . 2_566
Na9 O78 Na7 118.8(15) . 2_566
Na7' O78 Na7 16.4(6) 2_566 2_566
O79 O79' Na7' 127(5) . 2_566
O79 O79' Na7 130(5) . 2_566
Na7' O79' Na7 9.9(10) 2_566 2_566
O79' O79 Na2 137(5) . .
O79' O79 Na7' 40(4) . 2_566
Na2 O79 Na7' 118.0(9) . 2_566
Na10 O82 Na1 88.9(5) . 2_576
Na10 O82 Na7 74.2(7) . .
Na1 O82 Na7 128.0(9) 2_576 .
O83' O83 Na3 101(2) . .
O83 O83' Na3 58.8(19) . .
O84' O84 Na11 164(2) . .
O84' O84 Na7' 42.1(16) . 2_576
Na11 O84 Na7' 123.2(12) . 2_576
O84' O84 Na7 55.0(17) . 2_576
Na11 O84 Na7 110.0(11) . 2_576
Na7' O84 Na7 13.3(6) 2_576 2_576
O84 O84' Na7' 101(2) . 2_576
O84 O84' Na7 93(2) . 2_576
Na7' O84' Na7 9.5(11) 2_576 2_576
O85' O85 Na4 62(3) . .
O85' O85 Na4' 49(3) . .
Na4 O85 Na4' 14.8(11) . .
O85 O85' O93 150(4) . .
O85 O85' Na4 95(4) . .
O93 O85' Na4 100(2) . .
O85 O85' Na4' 114(4) . .
O93 O85' Na4' 78(2) . .
Na4 O85' Na4' 21.2(12) . .
O85 O85' Na4' 137(4) . 2_675
O93 O85' Na4' 54.1(19) . 2_675
Na4 O85' Na4' 45.9(15) . 2_675
Na4' O85' Na4' 24.8(19) . 2_675
O95' O87 Na16 25(2) . .
Na7' O88 Na5 168.4(11) 2_566 2_666
Na7' O88 Na7 13.8(6) 2_566 2_566
Na5 O88 Na7 177.4(10) 2_666 2_566
O89' O89" O89 60(5) . .
O89' O89" Na7 39(4) . .
O89 O89" Na7 64(4) . .
O89' O89 O89" 58(5) . .
O89' O89 Na7 53(2) . .
O89" O89 Na7 91(5) . .
O89' O89 Na7' 69(2) . .
O89" O89 Na7' 102(5) . .
Na7 O89 Na7' 15.6(7) . .
O89" O89' O89 62(5) . .
O89" O89' Na7 121(5) . .
O89 O89' Na7 100(3) . .
O89" O89' Na7' 115(5) . .
O89 O89' Na7' 87(3) . .
Na7 O89' Na7' 12.9(11) . .
O93' O90' Na4 66(3) 2_675 .
O93' O90' O90 132(4) 2_675 .
Na4 O90' O90 90(2) . .
O93' O90' Na4' 48(3) 2_675 .
Na4 O90' Na4' 18.3(14) . .
O90 O90' Na4' 104(3) . .
O90' O90 Na4 44.2(16) . .
O91 O91' Na6 82(4) . .
O91' O91 Na6 77(4) . .
O92 O92' Na1' 52(4) . .
O92 O92' Na17 144(5) . 2_575
Na1' O92' Na17 125(2) . 2_575
O92 O92' Na1 76(4) . .
Na1' O92' Na1 25.1(11) . .
Na17 O92' Na1 111.7(16) 2_575 .
O92' O92 Na1' 96(5) . .
O92' O92 Na1 84(5) . .
Na1' O92 Na1 14.2(16) . .
O93' O93 O85' 142(5) . .
O93' O93 Na4' 59(4) . 2_675
O85' O93 Na4' 84(2) . 2_675
O93' O93 Na4 39(3) . 2_675
O85' O93 Na4 104(2) . 2_675
Na4' O93 Na4 20.1(12) 2_675 2_675
O93' O93 Na8 92(4) . 2_675
O85' O93 Na8 102(2) . 2_675
Na4' O93 Na8 116(2) 2_675 2_675
Na4 O93 Na8 111.6(16) 2_675 2_675
O93' O93 Na4' 81(4) . .
O85' O93 Na4' 61.6(19) . .
Na4' O93 Na4' 22(2) 2_675 .
Na4 O93 Na4' 42.4(15) 2_675 .
Na8 O93 Na4' 113.6(18) 2_675 .
O93' O93 Na4 98(4) . .
O85' O93 Na4 44.1(16) . .
Na4' O93 Na4 39.9(16) 2_675 .
Na4 O93 Na4 59.9(13) 2_675 .
Na8 O93 Na4 111.8(14) 2_675 .
Na4' O93 Na4 17.6(10) . .
O93 O93' O90' 166(6) . 2_675
O93 O93' Na4 118(5) . 2_675
O90' O93' Na4 70(3) 2_675 2_675
O93 O93' Na4' 90(4) . 2_675
O90' O93' Na4' 98(4) 2_675 2_675
Na4 O93' Na4' 28.7(17) 2_675 2_675
O93 O93' Na4' 76(4) . .
O90' O93' Na4' 113(4) 2_675 .
Na4 O93' Na4' 43(2) 2_675 .
Na4' O93' Na4' 15(3) 2_675 .
O93 O93' Na8 66(3) . 2_675
O90' O93' Na8 120(4) 2_675 2_675
Na4 O93' Na8 129(3) 2_675 2_675
Na4' O93' Na8 117(3) 2_675 2_675
Na4' O93' Na8 105(2) . 2_675
Na4' O94 Na4' 26(2) . 2_675
Na4' O94 Na4 18.5(12) . .
Na4' O94 Na4 42.5(14) 2_675 .
Na4' O94 Na4 43.4(16) . 2_675
Na4' O94 Na4 19.2(10) 2_675 2_675
Na4 O94 Na4 61.0(13) . 2_675
Na4 O94' Na17 112.1(16) . 2_675
Na4 O94' Na4' 17.9(10) . .
Na17 O94' Na4' 129.5(17) 2_675 .
O87 O95' Na16 140(3) . .
O87' O95 Na17 101(2) . .
O87' O95 Na1' 157(3) . 2_575
Na17 O95 Na1' 86.1(11) . 2_575
Na1 O96 Na1' 29.6(11) . .
Na1 O96 Na10 100(2) . 2_576
Na1' O96 Na10 114(2) . 2_576

loop_
_geom_bond_atom_site_label_1
_geom_bond_atom_site_label_2
_geom_bond_distance
_geom_bond_site_symmetry_2
Pd1 O2 1.981(7) .
Pd1 O1 2.013(8) .
Pd1 O16 2.018(8) .
Pd1 O11 2.024(8) .
Pd1 Na20 2.96(2) .
Pd1 Pd7 3.2437(12) .
Pd2 O2 1.991(7) .
Pd2 O3 2.012(7) .
Pd2 O15 2.018(7) .
Pd2 O19 2.024(7) .
Pd2 Na20 3.13(2) .
Pd2 Pd7 3.1925(12) .
Pd2 Pd8 3.2137(12) .
Pd2 Na3 3.338(7) .
Pd3 O4 1.972(8) .
Pd3 O3 2.008(8) .
Pd3 O23 2.020(9) .
Pd3 O20 2.056(8) .
Pd3 Pd9 3.2279(12) .
Pd3 Na16 3.264(13) .
Pd3 Na20 3.42(2) .
Pd4 O4 1.963(8) .
Pd4 O24 2.011(8) .
Pd4 O5 2.016(7) .
Pd4 O27 2.065(8) .
Pd4 Pd9 3.2081(12) .
Pd4 Pd10 3.2546(12) .
Pd4 Na6 3.278(7) .
Pd4 Na20 3.37(3) .
Pd5 O1 1.984(8) .
Pd5 O5 1.995(7) .
Pd5 O12 2.011(8) .
Pd5 O28 2.012(8) .
Pd5 Na20 2.98(2) .
Pd5 Pd10 3.2227(12) .
Pd5 Pd6 3.2442(12) .
Pd6 O6 1.983(8) .
Pd6 O1 2.000(8) .
Pd6 O13 2.015(8) .
Pd6 O33 2.022(8) .
Pd6 Pd11 3.2337(12) .
Pd6 Pd15 3.2365(12) .
Pd6 Na9 3.389(13) .
Pd7 O2 1.983(7) .
Pd7 O7 2.014(8) .
Pd7 O35 2.028(8) .
Pd7 O17 2.031(8) .
Pd7 Na2 3.1945(9) .
Pd7 Pd11 3.2211(12) .
Pd8 O8 1.976(8) .
Pd8 O3 2.009(7) .
Pd8 O41 2.023(9) .
Pd8 O21 2.050(8) .
Pd8 Pd12 3.2085(13) .
Pd8 Pd13 3.2221(12) .
Pd8 Na11 3.226(11) 2_576
Pd8 Na11 3.317(11) .
Pd8 Na18 3.698(9) .
Pd9 O4 1.996(8) .
Pd9 O9 2.008(8) .
Pd9 O25 2.019(8) .
Pd9 O45 2.034(8) .
Pd9 Pd13 3.2398(12) .
Pd10 O10 1.989(8) .
Pd10 O5 2.005(7) .
Pd10 O49 2.038(8) .
Pd10 O29 2.041(8) .
Pd10 Na12 3.2021(8) .
Pd10 Pd14 3.2187(12) .
Pd10 Na18 3.706(9) .
Pd11 O6 1.979(8) .
Pd11 O32 2.014(8) .
Pd11 O7 2.016(8) .
Pd11 O37 2.018(8) .
Pd11 Na19 3.39(3) .
Pd12 O8 1.967(8) .
Pd12 O7 2.011(8) .
Pd12 O39 2.032(8) .
Pd12 O36 2.042(8) .
Pd12 Na19 3.10(2) .
Pd13 O8 1.992(7) .
Pd13 O9 2.019(7) .
Pd13 O43 2.023(7) .
Pd13 O40 2.024(8) .
Pd13 Na19 2.95(2) .
Pd13 Na1 3.389(9) .
Pd13 Na1' 3.50(2) .
Pd14 O9 1.997(8) .
Pd14 O10 2.003(8) .
Pd14 O44 2.022(8) .
Pd14 O47 2.056(8) .
Pd14 Na19 3.04(2) .
Pd14 Na17 3.424(15) .
Pd15 O6 1.982(8) .
Pd15 O10 2.013(8) .
Pd15 O31 2.028(8) .
Pd15 O48 2.028(8) .
Pd15 Na19 3.33(2) .
P1 O14 1.520(8) .
P1 O13 1.536(9) .
P1 O12 1.549(9) .
P1 O11 1.552(8) .
P2 O16 1.523(8) .
P2 O17 1.525(9) .
P2 O15 1.529(8) .
P2 O18 1.556(8) .
P3 O20 1.510(9) .
P3 O21 1.523(9) .
P3 O19 1.540(8) .
P3 O22 1.559(8) .
P4 O26 1.522(9) .
P4 O23 1.530(9) .
P4 O24 1.534(8) .
P4 O25 1.535(9) .
P5 O27 1.516(8) .
P5 O29 1.525(8) .
P5 O28 1.528(8) .
P5 O30 1.554(8) .
P6 O34 1.518(9) .
P6 O33 1.537(9) .
P6 O32 1.551(8) .
P6 O31 1.553(9) .
P7 O36 1.535(8) .
P7 O37 1.548(8) .
P7 O38 1.551(8) .
P7 O35 1.555(8) .
P8 O41 1.514(9) .
P8 O40 1.532(9) .
P8 O39 1.535(9) .
P8 O42 1.555(7) .
P9 O46 1.530(8) .
P9 O43 1.536(8) .
P9 O45 1.541(10) .
P9 O44 1.546(8) .
P10 O49 1.522(9) .
P10 O48 1.528(8) .
P10 O47 1.530(8) .
P10 O50 1.554(8) .
Na1' O92 1.22(4) .
Na1' Na1 1.23(2) .
Na1' O92' 1.54(4) .
Na1' O96 2.42(6) .
Na1' O63 2.47(2) 2_576
Na1' O73' 2.53(4) .
Na1' O40 2.60(3) .
Na1' O43 2.74(3) .
Na1' O95 2.76(4) 2_575
Na1' O86 2.82(3) 1_455
Na1' O73 3.00(3) .
Na1 O96 1.81(5) .
Na1 O73' 2.19(3) .
Na1 O43 2.307(12) .
Na1 O92 2.38(4) .
Na1 O63 2.395(13) 2_576
Na1 O92' 2.44(4) .
Na1 O82 2.454(18) 2_576
Na1 O73 2.46(2) .
Na1 O40 2.470(12) .
Na1 Na10 3.420(11) 2_576
Na2 O35 2.347(8) 2_566
Na2 O35 2.347(8) .
Na2 O17 2.363(8) .
Na2 O17 2.363(8) 2_566
Na2 O79 2.42(2) .
Na2 O79 2.42(2) 2_566
Na2 Pd7 3.1945(9) 2_566
Na3 O83 2.211(19) .
Na3 O57 2.402(14) .
Na3 O19 2.438(11) .
Na3 O58 2.443(14) .
Na3 O15 2.499(10) .
Na3 O83' 2.53(2) .
Na3 Na10 3.999(10) .
Na3 Na5 4.107(10) .
Na4' Na4 0.83(4) .
Na4' Na4' 1.01(8) 2_675
Na4' O93' 1.68(7) 2_675
Na4' Na4 1.74(5) 2_675
Na4' O93 1.96(6) 2_675
Na4' O94 2.13(6) .
Na4' O85' 2.24(6) .
Na4' O90' 2.24(6) .
Na4' O94 2.29(6) 2_675
Na4' O85' 2.40(6) 2_675
Na4' O93 2.49(6) .
Na4' O93' 2.53(7) .
Na4 O93' 1.65(5) 2_675
Na4 O90' 1.70(5) .
Na4 Na4' 1.74(5) 2_675
Na4 O85' 1.92(4) .
Na4 O85 2.17(4) .
Na4 O93 2.32(4) 2_675
Na4 O94' 2.32(4) .
Na4 O90 2.43(3) .
Na4 O94 2.49(4) .
Na4 O94 2.50(4) 2_675
Na4 Na4 2.54(5) 2_675
Na5 O61 2.345(12) .
Na5 O57 2.360(13) .
Na5 O72' 2.39(5) .
Na5 O72 2.41(2) .
Na5 O71 2.414(15) .
Na5 O56 2.428(13) .
Na5 O66 2.652(7) .
Na5 O88 2.81(2) 2_666
Na5 Na16 3.569(18) 2_676
Na5 Na16 3.59(2) .
Na6 O27 2.391(11) .
Na6 O69 2.397(15) .
Na6 O68 2.402(15) .
Na6 O91' 2.45(5) .
Na6 O91 2.49(2) .
Na6 O52 2.520(11) .
Na6 O24 2.617(11) .
Na6 Na14 4.048(9) .
Na7 Na7' 0.73(2) .
Na7 O89' 1.91(4) .
Na7 O64 2.35(3) .
Na7 O89 2.35(4) .
Na7 O78' 2.36(5) 2_566
Na7 O84' 2.39(5) 2_576
Na7 O65 2.45(3) .
Na7 O78 2.59(4) 2_566
Na7 O89" 2.61(9) .
Na7 O82 2.72(3) .
Na7 O88 2.89(4) 2_566
Na7 O79' 2.91(6) 2_566
Na7' O84' 1.74(4) 2_576
Na7' O79' 2.34(6) 2_566
Na7' O65 2.39(2) .
Na7' O78' 2.41(5) 2_566
Na7' O89' 2.46(4) .
Na7' O64 2.49(3) .
Na7' O78 2.52(4) 2_566
Na7' O84 2.55(3) 2_576
Na7' O88 2.57(3) 2_566
Na7' O89 2.63(3) .
Na7' O79 2.87(3) 2_566
Na8 O75' 1.42(3) .
Na8 Na8' 1.75(3) .
Na8 O75 2.32(3) .
Na8 O55 2.350(15) .
Na8 O74 2.39(2) .
Na8 O93 2.43(4) 2_675
Na8 O70 2.431(17) .
Na8 O51 2.562(14) .
Na8 O93' 2.66(5) 2_675
Na8 Na14 3.058(12) .
Na8 Na9 3.79(2) 2_665
Na8' O74 1.30(3) .
Na8' O74' 2.17(5) .
Na8' O51 2.26(3) .
Na8' O59 2.41(3) 2_665
Na8' O75' 2.45(4) .
Na8' O70 2.77(3) .
Na8' O29 2.96(3) .
Na8' O75 3.01(4) .
Na8' Na14 3.70(3) .
Na8' Na12 3.75(2) .
Na9 O75 1.66(3) 2_665
Na9 O78' 2.21(4) .
Na9 O13 2.343(16) .
Na9 O80 2.37(2) 1_545
Na9 O75' 2.44(4) 2_665
Na9 O78 2.44(4) .
Na9 O33 2.464(16) .
Na9 O77 2.48(2) .
Na9 Na8 3.79(2) 2_665
Na10 O67 2.396(12) .
Na10 O63 2.403(12) .
Na10 O82 2.432(16) .
Na10 O65 2.445(12) .
Na10 O58 2.447(13) .
Na10 O64 2.465(12) .
Na10 O96 2.62(5) 2_576
Na10 Na1 3.420(11) 2_576
Na10 Na1' 4.22(2) 2_576
Na11 Na11 1.28(3) 2_576
Na11 O21 2.318(14) .
Na11 O41 2.380(14) .
Na11 O84 2.44(3) .
Na11 O21 2.519(15) 2_576
Na11 O41 2.520(14) 2_576
Na11 Pd8 3.226(11) 2_576
Na12 O29 2.370(8) .
Na12 O29 2.370(8) 2_665
Na12 O49 2.393(8) 2_665
Na12 O49 2.393(8) .
Na12 O59 2.491(11) 2_665
Na12 O59 2.491(11) .
Na12 Pd10 3.2021(8) 2_665
Na12 Na8' 3.75(2) 2_665
Na14 O70 2.342(14) .
Na14 O53 2.351(11) .
Na14 O55 2.367(11) .
Na14 O54 2.418(11) .
Na14 O52 2.456(11) .
Na14 O51 2.491(11) .
Na16 O95' 1.54(3) .
Na16 O20 2.212(17) .
Na16 O87 2.30(3) .
Na16 O66 2.407(14) .
Na16 O72 2.42(3) .
Na16 O23 2.457(17) .
Na16 O71 2.59(2) 2_676
Na16 O72' 2.91(5) .
Na16 Na5 3.569(18) 2_676
Na17 O94' 2.41(4) 2_675
Na17 O95 2.41(4) .
Na17 O92' 2.42(4) 2_575
Na17 O73' 2.46(4) 2_575
Na17 O47 2.481(18) .
Na17 O44 2.561(19) .
Na17 O73 2.87(3) 2_575
Na17 O76 2.97(2) 2_575
Na17 Na1' 3.54(3) 2_575
Na17 Na4 3.92(3) 2_675
Na17 Na1 4.017(17) 2_575
Na18 Na20 1.28(3) .
Na18 Na19 1.30(2) .
Na18 O3 2.666(12) .
Na18 O5 2.679(12) .
Na18 O7 2.691(12) .
Na18 O9 2.695(11) .
Na18 O8 2.705(11) .
Na18 O10 2.710(12) .
Na18 O2 2.727(12) .
Na18 O4 2.749(12) .
Na18 O1 2.762(11) .
Na18 O6 2.775(12) .
Na19 O9 2.12(3) .
Na19 O8 2.17(2) .
Na19 O10 2.36(2) .
Na19 O7 2.42(3) .
Na19 Na20 2.58(3) .
Na19 O6 2.65(3) .
Na20 O1 2.12(3) .
Na20 O2 2.16(3) .
Na20 O5 2.31(3) .
Na20 O3 2.44(3) .
Na20 O4 2.64(3) .
O21 Na11 2.519(15) 2_576
O41 Na11 2.520(14) 2_576
O59 Na8' 2.41(3) 2_665
O63 Na1 2.395(13) 2_576
O63 Na1' 2.47(2) 2_576
O66 Na16 2.407(14) 2_676
O66 Na5 2.652(7) 2_676
O71 Na16 2.59(2) 2_676
O72 O72' 0.69(5) .
O73 O73' 0.58(4) .
O73 Na17 2.87(3) 2_575
O73' Na17 2.46(4) 2_575
O74 O74' 0.97(4) .
O75' O75 0.94(3) .
O75' Na9 2.44(4) 2_665
O75 Na9 1.66(3) 2_665
O76 Na17 2.97(2) 2_575
O78' O78 0.76(4) .
O78' Na7 2.36(5) 2_566
O78' Na7' 2.41(5) 2_566
O78 Na7' 2.52(4) 2_566
O78 Na7 2.59(4) 2_566
O79' O79 0.78(5) .
O79' Na7' 2.34(6) 2_566
O79' Na7 2.91(6) 2_566
O79 Na7' 2.87(3) 2_566
O80 Na9 2.37(2) 1_565
O82 Na1 2.454(18) 2_576
O83 O83' 0.88(2) .
O84 O84' 1.55(4) .
O84 Na7' 2.55(3) 2_576
O84 Na7 2.91(4) 2_576
O84' Na7' 1.74(4) 2_576
O84' Na7 2.39(5) 2_576
O85 O85' 0.86(4) .
O85' O93 1.63(5) .
O85' Na4' 2.40(6) 2_675
O86 Na1' 2.82(3) 1_655
O87 O95' 0.90(3) .
O87' O95 1.46(5) .
O88 Na7' 2.57(3) 2_566
O88 Na5 2.81(2) 2_666
O88 Na7 2.89(4) 2_566
O89" O89' 1.04(8) .
O89" O89 1.08(8) .
O89 O89' 1.06(4) .
O90' O93' 1.27(6) 2_675
O90' O90 1.75(5) .
O91' O91 0.89(5) .
O92' O92 0.82(5) .
O92' Na17 2.42(4) 2_575
O93 O93' 1.02(5) .
O93 Na4' 1.96(6) 2_675
O93 Na4 2.32(4) 2_675
O93 Na8 2.43(4) 2_675
O93' O90' 1.27(6) 2_675
O93' Na4 1.65(5) 2_675
O93' Na4' 1.68(7) 2_675
O93' Na8 2.66(5) 2_675
O94 Na4' 2.29(6) 2_675
O94 Na4 2.50(4) 2_675
O94' Na17 2.41(4) 2_675
O95 Na1' 2.76(4) 2_575
O96 Na10 2.62(5) 2_576
